data_7244700
loop_
_publ_author_name
'Chahine, Ali'
'Chaffee, Alan L.'
'Knowles, Gregory P.'
'Turner, David Roger'
'Batten, Stuart R.'

_publ_section_title
;
 Highly Connected Framework Materials from Flexible Tetra-Isophthalate
 Ligands
;
_journal_name_full CrystEngComm
_journal_paper_doi 10.1039/D2CE00269H
_journal_year 2022
_chemical_formula_moiety 'C40 H28.733 Cu2.4 N2 O16.8, C4 H16 N2'
_chemical_formula_sum 'C44 H44.73 Cu2.4 N4 O16.8'
_chemical_formula_weight 1050.86
_space_group_crystal_system orthorhombic
_space_group_IT_number 53
_space_group_name_Hall '-P 2ac 2'
_space_group_name_H-M_alt 'P m n a'
_atom_sites_solution_hydrogens geom
_audit_creation_date 2021-06-29
_audit_creation_method
;
Olex2 1.3
(compiled 2020.11.12 svn.r5f609507 for OlexSys, GUI svn.r6272)
;
_audit_update_record
;
2022-02-10 deposited with the CCDC.	2022-03-30 downloaded from the CCDC.
;
_cell_angle_alpha 90
_cell_angle_beta 90
_cell_angle_gamma 90
_cell_formula_units_Z 12
_cell_length_a 42.6882(13)
_cell_length_b 14.5716(6)
_cell_length_c 26.9781(12)
_cell_measurement_reflns_used 8453
_cell_measurement_temperature 122.99(11)
_cell_measurement_theta_max 76.842
_cell_measurement_theta_min 3.276
_cell_volume 16781.3(11)
_computing_cell_refinement 'CrysAlisPro 1.171.39.46 (Rigaku OD, 2018)'
_computing_data_collection 'CrysAlisPro 1.171.39.46 (Rigaku OD, 2018)'
_computing_data_reduction 'CrysAlisPro 1.171.39.46 (Rigaku OD, 2018)'
_computing_molecular_graphics 'Olex2 1.3 (Dolomanov et al., 2009)'
_computing_publication_material 'Olex2 1.3 (Dolomanov et al., 2009)'
_computing_structure_refinement 'SHELXL 2018/3 (Sheldrick, 2015)'
_computing_structure_solution 'SHELXT 2018/2 (Sheldrick, 2018)'
_diffrn_ambient_temperature 122.99(11)
_diffrn_measured_fraction_theta_full 0.995
_diffrn_measured_fraction_theta_max 0.973
_diffrn_measurement_device_type 'XtaLAB Synergy, Dualflex, HyPix'
_diffrn_measurement_method '\w scans'
_diffrn_radiation_type CuK\a
_diffrn_radiation_wavelength 1.54184
_diffrn_reflns_av_R_equivalents 0.1462
_diffrn_reflns_av_unetI/netI 0.0796
_diffrn_reflns_Laue_measured_fraction_full 0.995
_diffrn_reflns_Laue_measured_fraction_max 0.973
_diffrn_reflns_limit_h_max 32
_diffrn_reflns_limit_h_min -53
_diffrn_reflns_limit_k_max 15
_diffrn_reflns_limit_k_min -18
_diffrn_reflns_limit_l_max 33
_diffrn_reflns_limit_l_min -33
_diffrn_reflns_number 83977
_diffrn_reflns_point_group_measured_fraction_full 0.995
_diffrn_reflns_point_group_measured_fraction_max 0.973
_diffrn_reflns_theta_full 67.684
_diffrn_reflns_theta_max 76.842
_diffrn_reflns_theta_min 3.276
_exptl_absorpt_coefficient_mu 1.638
_exptl_absorpt_correction_T_max 1.00000
_exptl_absorpt_correction_T_min 0.34061
_exptl_absorpt_correction_type multi-scan
_exptl_absorpt_process_details
;CrysAlisPro 1.171.39.46 (Rigaku Oxford Diffraction, 2018)
Empirical absorption correction using spherical harmonics,
 implemented in SCALE3 ABSPACK scaling algorithm.
;
_exptl_crystal_colour blue
_exptl_crystal_density_diffrn 1.248
_exptl_crystal_description plate
_exptl_crystal_F_000 6489
_exptl_crystal_size_max 0.3
_exptl_crystal_size_mid 0.2
_exptl_crystal_size_min 0.1
_exptl_transmission_factor_max 1.00000
_exptl_transmission_factor_min 0.34061
_refine_diff_density_max 3.394
_refine_diff_density_min -0.929
_refine_diff_density_rms 0.211
_refine_ls_extinction_method none
_refine_ls_goodness_of_fit_ref 1.488
_refine_ls_hydrogen_treatment constr
_refine_ls_matrix_type full
_refine_ls_number_parameters 1025
_refine_ls_number_reflns 17485
_refine_ls_number_restraints 25
_refine_ls_restrained_S_all 1.488
_refine_ls_R_factor_all 0.2532
_refine_ls_R_factor_gt 0.1797
_refine_ls_shift/su_max 0.001
_refine_ls_shift/su_mean 0.000
_refine_ls_structure_factor_coef Fsqd
_refine_ls_weighting_details 'w=1/[\s^2^(Fo^2^)+(0.2000P)^2^] where P=(Fo^2^+2Fc^2^)/3'
_refine_ls_weighting_scheme calc
_refine_ls_wR_factor_gt 0.4363
_refine_ls_wR_factor_ref 0.4904
_reflns_Friedel_coverage 0.000
_reflns_number_gt 8453
_reflns_number_total 17485
_reflns_threshold_expression 'I > 2\s(I)'
_cod_data_source_file d2ce00269h2.cif
_cod_data_source_block 4
_cod_original_formula_sum 'C44 H44.73 Cu2.40 N4 O16.80'
_cod_database_code 7244700
_shelx_shelxl_version_number 2018/3
_shelx_space_group_comment
;
The symmetry employed for this shelxl refinement is uniquely defined
by the following loop, which should always be used as a source of
symmetry information in preference to the above space-group names.
They are only intended as comments.
;
_olex2_refinement_description
;
1. Fixed Uiso
 At 1.2 times of:
  All C(H) groups, All C(H,H) groups, All N(H) groups, All N(H,H) groups
 At 1.5 times of:
  All C(H,H,H) groups, All O(H) groups
2. Restrained distances
 C42-C41
 1.47 with sigma of 0.02
3. Uiso/Uaniso restraints and constraints
Uanis(O26) \\sim Ueq: with sigma of 0.01 and sigma for terminal atoms of 0.001
Uanis(C49A) \\sim Ueq: with sigma of 0.01 and sigma for terminal atoms of 0.005
Uanis(C44B) \\sim Ueq, Uanis(C44A) \\sim Ueq, Uanis(C49A) \\sim Ueq: with sigma
of 0.01 and sigma for terminal atoms of 0.002
4. Others
 Fixed Sof: Cu5A(0.75) O26(0.75) H2(0.6) H1(0.6) C53(0.5) H53A(0.5) H53B(0.5)
 C52(0.5) H52A(0.5) H52B(0.5) C51(0.5) H51A(0.5) H51B(0.5) C50(0.5) H50A(0.5)
 H50B(0.5) H43(0.5) H43A(0.5) C45A(0.5) H45A(0.5) C56A(0.5) H56A(0.5) C55A(0.5)
 C62A(0.5) H62A(0.5) C54A(0.5) H54A(0.5) H54B(0.5) C49A(0.5) H49A(0.5)
 H49B(0.5) Cu2A(0.45) O25(0.45) H25A(0.9) C56B(0.5) H56B(0.5) C55B(0.5)
 C62B(0.5) H62B(0.5) C49B(0.5) H49C(0.5) H49D(0.5) H8A(0.5) H8B(0.5) H69B(0.5)
 H69C(0.5) H70A(0.5) H70B(0.5) H70C(0.5) H6A(0.5) H6B(0.5) H63A(0.5) H63B(0.5)
 H63C(0.5) H64A(0.5) H64B(0.5) H64C(0.5) Cu5B(0.125) Cu2B(0.025) C45B(0.5)
 H45B(0.5) C44A(0.5) C44B(0.5)
5.a Ternary CH refined with riding coordinates:
 N2(H2), N1(H1)
5.b Secondary CH2 refined with riding coordinates:
 C9(H9A,H9B), C10(H10A,H10B), C19(H19A,H19B), C20(H20A,H20B), C21(H21A,H21B),
 C22(H22A,H22B), C23(H23A,H23B), C32(H32A,H32B), C53(H53A,H53B), C52(H52A,H52B),
  C51(H51A,H51B), C50(H50A,H50B), C54A(H54A,H54B), C49A(H49A,H49B), C49B(H49C,
 H49D), N8(H8A,H8B), N6(H6A,H6B), N5(H5A,H5B), N7(H7A,H7B)
5.c Me refined with riding coordinates:
 C69(H69A,H69B,H69C)
5.d Aromatic/amide H refined with riding coordinates:
 C8(H8), C3(H3), C5(H5), C12(H12), C15(H15), C18(H18), C25(H25), C28(H28),
 C31(H31), C34(H34), C37(H37), C40(H40), C59(H59), C43(H43), C43(H43A),
 C48(H48), C45A(H45A), C56A(H56A), C62A(H62A), C56B(H56B), C62B(H62B),
 C45B(H45B)
5.e Idealised Me refined as rotating group:
 C70(H70A,H70B,H70C), C63(H63A,H63B,H63C), C64(H64A,H64B,H64C), C65(H65A,H65B,
 H65C), C66(H66A,H66B,H66C), C67(H67A,H67B,H67C), C68(H68A,H68B,H68C)
5.f Idealised tetrahedral OH refined as rotating group:
 O25(H25A)
;
_olex2_submission_special_instructions 'No special instructions were received'

loop_
_space_group_symop_operation_xyz
'x, y, z'
'-x+1/2, -y, z+1/2'
'-x+1/2, y, -z+1/2'
'x, -y, -z'
'-x, -y, -z'
'x-1/2, y, -z-1/2'
'x-1/2, -y, z-1/2'
'-x, y, z'

loop_
_atom_site_label
_atom_site_type_symbol
_atom_site_fract_x
_atom_site_fract_y
_atom_site_fract_z
_atom_site_U_iso_or_equiv
_atom_site_adp_type
_atom_site_occupancy
_atom_site_site_symmetry_order
_atom_site_calc_flag
_atom_site_refinement_flags_posn
_atom_site_refinement_flags_adp
_atom_site_refinement_flags_occupancy
_atom_site_disorder_assembly
_atom_site_disorder_group
Cu6 Cu 0.41649(2) 0.74916(7) 0.73643(5) 0.0523(4) Uani 1 1 d . . . . .
Cu4 Cu 0.500000 0.500000 0.500000 0.0726(7) Uani 1 4 d S T P . .
Cu3 Cu 0.250000 0.76976(12) 0.750000 0.0654(5) Uani 1 2 d S T P . .
Cu1 Cu 0.17134(5) 0.000000 1.000000 0.0824(7) Uani 1 2 d S T P . .
Cu5A Cu 0.33799(4) 0.58864(13) 0.99219(7) 0.0693(5) Uani 0.75 1 d . . P A 1
O16 O 0.36898(14) 0.6368(5) 0.7007(3) 0.0785(19) Uani 1 1 d . . . . .
O24 O 0.6226(2) 0.1542(7) 0.5303(4) 0.118(3) Uani 1 1 d . . . . .
O23 O 0.63911(16) 0.0122(6) 0.5517(3) 0.091(2) Uani 1 1 d . . . . .
O22 O 0.58833(15) -0.1564(5) 0.6862(3) 0.0759(18) Uani 1 1 d . . . . .
O21 O 0.53824(16) -0.1284(5) 0.6995(3) 0.089(2) Uani 1 1 d . . . . .
O20 O 0.46309(13) 0.6234(5) 0.7740(3) 0.085(2) Uani 1 1 d . . . . .
O19 O 0.41213(13) 0.6566(5) 0.7864(3) 0.0765(19) Uani 1 1 d . . . . .
O18 O 0.3692(2) 0.5508(8) 0.9425(3) 0.118(3) Uani 1 1 d . . . . .
O17 O 0.3731(2) 0.4021(7) 0.9593(3) 0.117(3) Uani 1 1 d . . . . .
O15 O 0.42035(14) 0.6531(4) 0.6858(2) 0.0697(16) Uani 1 1 d . . . . .
O5 O 0.46761(18) 0.0977(5) 0.9561(3) 0.090(2) Uani 1 1 d . . . . .
O6 O 0.46793(19) -0.0534(5) 0.9431(3) 0.091(2) Uani 1 1 d . . . . .
O7 O 0.42132(16) -0.1578(4) 0.7880(2) 0.0744(17) Uani 1 1 d . . . . .
O8 O 0.37230(15) -0.1158(5) 0.7754(3) 0.086(2) Uani 1 1 d . . . . .
O2 O 0.2214(2) 0.1533(7) 0.9726(4) 0.123(3) Uani 1 1 d . . . . .
O1 O 0.20309(19) 0.0163(8) 0.9481(3) 0.116(3) Uani 1 1 d . . . . .
O3 O 0.24745(14) -0.1375(5) 0.8017(3) 0.0812(19) Uani 1 1 d . . . . .
O4 O 0.29737(15) -0.1182(5) 0.7869(3) 0.096(3) Uani 1 1 d . . . . .
O12 O 0.29374(16) 0.6315(6) 0.7144(4) 0.116(3) Uani 1 1 d . . . . .
O11 O 0.24495(18) 0.6784(6) 0.7003(3) 0.111(3) Uani 1 1 d . . . . .
O10 O 0.1964(2) 0.5524(7) 0.5543(4) 0.115(3) Uani 1 1 d . . . . .
O9 O 0.1947(2) 0.4009(7) 0.5444(3) 0.112(3) Uani 1 1 d . . . . .
O13 O 0.4475(2) 0.3483(6) 0.5268(3) 0.099(2) Uani 1 1 d . . . . .
O14 O 0.46796(17) 0.4821(5) 0.5502(3) 0.0834(19) Uani 1 1 d . . . . .
O26 O 0.3363(2) 0.7315(9) 0.9723(5) 0.109(4) Uani 0.75 1 d . U P . .
N2 N 0.3248(2) 0.3141(6) 0.6559(4) 0.083(2) Uani 1 1 d . . . . .
H2 H 0.326912 0.364689 0.679607 0.099 Uiso 0.6 1 calc R U P . .
N1 N 0.3429(2) 0.1998(6) 0.8400(4) 0.081(2) Uani 1 1 d . . . . .
H1 H 0.340622 0.148843 0.816535 0.097 Uiso 0.6 1 calc R U P . .
N4 N 0.500000 0.1954(7) 0.6546(5) 0.070(3) Uani 1 2 d S T P . .
N3 N 0.500000 0.3120(8) 0.8383(5) 0.082(3) Uani 1 2 d S T P . .
C7 C 0.2735(2) -0.0942(7) 0.8080(5) 0.084(3) Uani 1 1 d . . . . .
C6 C 0.2736(2) -0.0165(8) 0.8447(5) 0.092(4) Uani 1 1 d . . . . .
C8 C 0.2483(2) -0.0054(8) 0.8779(4) 0.085(3) Uani 1 1 d . . . . .
H8 H 0.231224 -0.044988 0.877571 0.102 Uiso 1 1 calc R U . . .
C2 C 0.2501(3) 0.0676(8) 0.9114(5) 0.089(3) Uani 1 1 d . . . . .
C1 C 0.2227(3) 0.0815(9) 0.9482(5) 0.097(4) Uani 1 1 d . . . . .
C3 C 0.2751(3) 0.1238(8) 0.9134(5) 0.095(4) Uani 1 1 d . . . . .
H3 H 0.275060 0.172954 0.935374 0.115 Uiso 1 1 calc R U . . .
C4 C 0.3006(2) 0.1098(8) 0.8839(4) 0.085(3) Uani 1 1 d . . . . .
C5 C 0.2999(3) 0.0403(9) 0.8480(6) 0.112(5) Uani 1 1 d . . . . .
H5 H 0.316793 0.032084 0.826605 0.134 Uiso 1 1 calc R U . . .
C9 C 0.3326(3) 0.1699(8) 0.8865(5) 0.103(4) Uani 1 1 d . . . . .
H9A H 0.329094 0.222937 0.907540 0.123 Uiso 1 1 calc R U . . .
H9B H 0.348921 0.133078 0.901674 0.123 Uiso 1 1 calc R U . . .
C10 C 0.3766(3) 0.2192(8) 0.8459(6) 0.103(4) Uani 1 1 d . . . . .
H10A H 0.379788 0.262353 0.872810 0.124 Uiso 1 1 calc R U . . .
H10B H 0.384940 0.245736 0.815742 0.124 Uiso 1 1 calc R U . . .
C11 C 0.3935(3) 0.1261(11) 0.8577(5) 0.116(5) Uani 1 1 d . . . . .
C12 C 0.4165(3) 0.1189(9) 0.8912(4) 0.096(4) Uani 1 1 d . . . . .
H12 H 0.420749 0.168862 0.911599 0.115 Uiso 1 1 calc R U . . .
C13 C 0.4339(2) 0.0412(8) 0.8965(4) 0.076(3) Uani 1 1 d . . . . .
C14 C 0.4584(3) 0.0251(9) 0.9342(4) 0.089(3) Uani 1 1 d . . . . .
C15 C 0.4280(2) -0.0344(7) 0.8647(4) 0.075(3) Uani 1 1 d . . . . .
H15 H 0.439593 -0.088080 0.867847 0.090 Uiso 1 1 calc R U . . .
C16 C 0.4046(2) -0.0278(8) 0.8288(4) 0.077(3) Uani 1 1 d . . . . .
C18 C 0.3881(3) 0.0560(8) 0.8252(5) 0.093(4) Uani 1 1 d . . . . .
H18 H 0.373258 0.063537 0.800244 0.112 Uiso 1 1 calc R U . . .
C17 C 0.3982(2) -0.1048(7) 0.7941(4) 0.076(3) Uani 1 1 d . . . . .
C19 C 0.3254(4) 0.2772(9) 0.8210(6) 0.113(5) Uani 1 1 d . . . . .
H19A H 0.329138 0.330474 0.841705 0.136 Uiso 1 1 calc R U . . .
H19B H 0.303182 0.263491 0.821879 0.136 Uiso 1 1 calc R U . . .
C20 C 0.3356(5) 0.2993(9) 0.7659(6) 0.157(9) Uani 1 1 d . . . . .
H20A H 0.357244 0.319211 0.765423 0.188 Uiso 1 1 calc R U . . .
H20B H 0.322738 0.348670 0.752920 0.188 Uiso 1 1 calc R U . . .
C21 C 0.3315(4) 0.2083(9) 0.7312(5) 0.135(7) Uani 1 1 d . . . . .
H21A H 0.345053 0.159350 0.742914 0.162 Uiso 1 1 calc R U . . .
H21B H 0.310034 0.186823 0.732079 0.162 Uiso 1 1 calc R U . . .
C22 C 0.3412(5) 0.2377(10) 0.6750(7) 0.140(6) Uani 1 1 d . . . . .
H22A H 0.363415 0.251284 0.674323 0.168 Uiso 1 1 calc R U . . .
H22B H 0.337626 0.185709 0.653235 0.168 Uiso 1 1 calc R U . . .
C23 C 0.2908(4) 0.2876(9) 0.6537(6) 0.128(5) Uani 1 1 d . . . . .
H23A H 0.284605 0.259094 0.684621 0.153 Uiso 1 1 calc R U . . .
H23B H 0.287542 0.243733 0.627129 0.153 Uiso 1 1 calc R U . . .
C24 C 0.2703(3) 0.3769(10) 0.6441(5) 0.105(4) Uani 1 1 d . . . . .
C25 C 0.2441(3) 0.3858(10) 0.6071(4) 0.103(4) Uani 1 1 d . . . . .
H25 H 0.238085 0.336018 0.587743 0.123 Uiso 1 1 calc R U . . .
C26 C 0.2299(3) 0.4661(10) 0.6026(5) 0.095(3) Uani 1 1 d . . . . .
C27 C 0.2041(4) 0.4681(11) 0.5627(5) 0.108(5) Uani 1 1 d . . . . .
C28 C 0.2373(3) 0.5379(9) 0.6303(4) 0.087(3) Uani 1 1 d . . . . .
H28 H 0.226260 0.592191 0.625347 0.105 Uiso 1 1 calc R U . . .
C29 C 0.2601(3) 0.5373(9) 0.6657(5) 0.090(3) Uani 1 1 d . . . . .
C31 C 0.2768(3) 0.4572(9) 0.6721(5) 0.100(4) Uani 1 1 d . . . . .
H31 H 0.292806 0.455692 0.695495 0.120 Uiso 1 1 calc R U . . .
C30 C 0.2671(3) 0.6221(7) 0.6959(4) 0.081(3) Uani 1 1 d . . . . .
C32 C 0.3339(3) 0.3459(8) 0.6094(4) 0.090(3) Uani 1 1 d . . . . .
H32A H 0.317503 0.384322 0.595714 0.108 Uiso 1 1 calc R U . . .
H32B H 0.336916 0.294160 0.587274 0.108 Uiso 1 1 calc R U . . .
C33 C 0.3650(3) 0.4022(8) 0.6129(5) 0.092(3) Uani 1 1 d . . . . .
C34 C 0.3667(3) 0.4755(8) 0.6464(5) 0.101(4) Uani 1 1 d . . . . .
H34 H 0.349673 0.489966 0.666475 0.121 Uiso 1 1 calc R U . . .
C35 C 0.3947(3) 0.5273(8) 0.6492(4) 0.094(4) Uani 1 1 d . . . . .
C37 C 0.4202(2) 0.5104(6) 0.6170(4) 0.069(2) Uani 1 1 d . . . . .
H37 H 0.437211 0.550167 0.617121 0.083 Uiso 1 1 calc R U . . .
C38 C 0.4202(3) 0.4355(8) 0.5853(4) 0.085(3) Uani 1 1 d . . . . .
C40 C 0.3916(3) 0.3792(8) 0.5835(5) 0.097(4) Uani 1 1 d . . . . .
H40 H 0.390889 0.328027 0.562885 0.116 Uiso 1 1 calc R U . . .
C36 C 0.3942(2) 0.6121(7) 0.6813(4) 0.069(2) Uani 1 1 d . . . . .
C39 C 0.4468(3) 0.4174(8) 0.5522(4) 0.082(3) Uani 1 1 d . . . . .
C61 C 0.6220(3) 0.0792(8) 0.5540(4) 0.091(3) Uani 1 1 d . . . . .
C60 C 0.5949(3) 0.0679(9) 0.5910(5) 0.105(4) Uani 1 1 d . . . . .
C59 C 0.5922(2) -0.0090(7) 0.6191(4) 0.074(3) Uani 1 1 d . . . . .
H59 H 0.607260 -0.054747 0.616257 0.089 Uiso 1 1 calc R U . . .
C57 C 0.5667(3) -0.0219(9) 0.6529(5) 0.104(4) Uani 1 1 d . . . . .
C58 C 0.5639(2) -0.1065(7) 0.6816(4) 0.075(3) Uani 1 1 d . . . . .
C53 C 0.5176(5) 0.2705(13) 0.6749(8) 0.079(6) Uani 0.5 1 d . . P B -1
H53A H 0.513119 0.324576 0.655213 0.095 Uiso 0.5 1 calc R U P B -1
H53B H 0.539645 0.256733 0.670923 0.095 Uiso 0.5 1 calc R U P B -1
C52 C 0.5121(5) 0.2937(14) 0.7274(8) 0.082(6) Uani 0.5 1 d . . P B -1
H52A H 0.492646 0.327805 0.730027 0.099 Uiso 0.5 1 calc R U P B -1
H52B H 0.528890 0.333259 0.738776 0.099 Uiso 0.5 1 calc R U P B -1
C51 C 0.5102(4) 0.2050(11) 0.7628(7) 0.071(6) Uani 0.5 1 d . . P B -1
H51A H 0.531066 0.187647 0.773667 0.085 Uiso 0.5 1 calc R U P B -1
H51B H 0.501162 0.153679 0.744906 0.085 Uiso 0.5 1 calc R U P B -1
C50 C 0.4844(7) 0.2359(17) 0.8194(10) 0.116(10) Uani 0.5 1 d . . P B -1
H50A H 0.463186 0.251202 0.809439 0.139 Uiso 0.5 1 calc R U P B -1
H50B H 0.483753 0.186164 0.843300 0.139 Uiso 0.5 1 calc R U P B -1
C43 C 0.4277(4) 0.3930(12) 0.9007(7) 0.147(7) Uani 1 1 d . . . . .
H43 H 0.429567 0.354402 0.927965 0.177 Uiso 0.5 1 calc R U P C 1
H43A H 0.422288 0.336348 0.913940 0.177 Uiso 0.5 1 calc R U P D 2
C42 C 0.4077(2) 0.4625(10) 0.8997(4) 0.091(3) Uani 1 1 d D . . . .
C41 C 0.3811(3) 0.4665(12) 0.9375(5) 0.112(5) Uani 1 1 d D . . . .
C48 C 0.4106(2) 0.5328(8) 0.8648(4) 0.077(3) Uani 1 1 d . . . . .
H48 H 0.396335 0.580898 0.865496 0.092 Uiso 1 1 calc R U . . .
C46 C 0.4344(2) 0.5336(9) 0.8289(5) 0.095(4) Uani 1 1 d . . . . .
C45A C 0.4515(6) 0.445(2) 0.8187(10) 0.084(8) Uani 0.5 1 d . . P B 1
H45A H 0.463805 0.433526 0.790866 0.100 Uiso 0.5 1 calc R U P B 1
C47 C 0.4370(2) 0.6100(7) 0.7936(4) 0.068(2) Uani 1 1 d . . . . .
C56A C 0.5527(4) 0.0626(12) 0.6645(7) 0.062(4) Uani 0.5 1 d . . P B 1
H56A H 0.538872 0.061545 0.691149 0.075 Uiso 0.5 1 calc R U P B 1
C55A C 0.5562(5) 0.1427(13) 0.6432(8) 0.075(5) Uani 0.5 1 d . . P B 1
C62A C 0.5787(5) 0.1491(16) 0.6054(9) 0.082(6) Uani 0.5 1 d . . P B 1
H62A H 0.582814 0.204979 0.590049 0.098 Uiso 0.5 1 calc R U P B 1
C54A C 0.5368(7) 0.2243(14) 0.6541(10) 0.123(12) Uani 0.5 1 d . . P B 1
H54A H 0.540281 0.270921 0.629069 0.148 Uiso 0.5 1 calc R U P B 1
H54B H 0.542573 0.249563 0.686054 0.148 Uiso 0.5 1 calc R U P B 1
C49A C 0.4701(8) 0.294(3) 0.8481(16) 0.152(13) Uani 0.5 1 d . U P B 1
H49A H 0.469440 0.255702 0.877496 0.183 Uiso 0.5 1 calc R U P B 1
H49B H 0.461868 0.257881 0.820896 0.183 Uiso 0.5 1 calc R U P B 1
Cu2A Cu 0.500000 0.08901(14) 1.00897(8) 0.0672(6) Uani 0.9 2 d S T P E 1
O25 O 0.500000 0.2349(9) 1.0283(7) 0.115(5) Uani 0.9 2 d S T P E 1
H25A H 0.482196 0.255406 1.025577 0.172 Uiso 0.9 1 calc R U P E 1
C56B C 0.5359(4) 0.0300(13) 0.6405(7) 0.067(5) Uani 0.5 1 d . . P B 2
H56B H 0.517035 0.010240 0.653873 0.080 Uiso 0.5 1 calc R U P B 2
C55B C 0.5366(5) 0.1031(12) 0.6105(7) 0.063(4) Uani 0.5 1 d . . P B 2
C62B C 0.5627(6) 0.1185(14) 0.5824(8) 0.079(6) Uani 0.5 1 d . . P B 2
H62B H 0.561408 0.161127 0.556765 0.095 Uiso 0.5 1 calc R U P B 2
C54B C 0.500000 0.1619(10) 0.6062(6) 0.110(7) Uani 1 2 d S T P B 2
C49B C 0.4869(5) 0.3478(14) 0.8881(7) 0.090(7) Uani 0.5 1 d . . P B 2
H49C H 0.480278 0.296358 0.908405 0.108 Uiso 0.5 1 calc R U P B 2
H49D H 0.503214 0.380508 0.905863 0.108 Uiso 0.5 1 calc R U P B 2
N8 N 0.500000 0.6210(10) 0.6896(6) 0.126(6) Uani 1 2 d S T P . .
H8A H 0.483297 0.631377 0.708526 0.151 Uiso 0.5 1 calc R U P . .
H8B H 0.516703 0.631377 0.708526 0.151 Uiso 0.5 1 calc R U P . .
C69 C 0.500000 0.5236(9) 0.6787(5) 0.069(3) Uani 1 2 d S T P . .
H69A H 0.500000 0.489478 0.709182 0.103 Uiso 0.5 1 calc R U P F -1
H69B H 0.481638 0.508331 0.659899 0.103 Uiso 0.5 1 calc R U P F -1
H69C H 0.518362 0.508331 0.659899 0.103 Uiso 0.5 1 calc R U P F -1
C70 C 0.500000 0.6839(11) 0.6559(6) 0.091(5) Uani 1 2 d S T P . .
H70A H 0.481949 0.722412 0.660068 0.136 Uiso 0.5 1 calc R U P G -1
H70B H 0.499393 0.655762 0.623751 0.136 Uiso 0.5 1 calc R U P G -1
H70C H 0.518658 0.720243 0.658886 0.136 Uiso 0.5 1 calc R U P G -1
N6 N 0.500000 -0.1294(9) 0.7841(5) 0.121(6) Uani 1 2 d S T P . .
H6A H 0.483275 -0.140157 0.765264 0.145 Uiso 0.5 1 calc R U P . .
H6B H 0.516725 -0.140157 0.765264 0.145 Uiso 0.5 1 calc R U P . .
C63 C 0.500000 -0.1928(10) 0.8199(6) 0.077(4) Uani 1 2 d S T P . .
H63A H 0.488936 -0.169724 0.848225 0.115 Uiso 0.5 1 calc R U P H -1
H63B H 0.521196 -0.206862 0.829023 0.115 Uiso 0.5 1 calc R U P H -1
H63C H 0.489868 -0.247415 0.808055 0.115 Uiso 0.5 1 calc R U P H -1
C64 C 0.500000 -0.0335(11) 0.7950(6) 0.087(4) Uani 1 2 d S T P . .
H64A H 0.495025 -0.024468 0.829390 0.131 Uiso 0.5 1 calc R U P I -1
H64B H 0.484638 -0.003137 0.774858 0.131 Uiso 0.5 1 calc R U P I -1
H64C H 0.520337 -0.008355 0.788197 0.131 Uiso 0.5 1 calc R U P I -1
N5 N 0.3316(4) -0.1121(9) 0.6974(4) 0.143(6) Uani 1 1 d . . . . .
H5A H 0.349070 -0.121173 0.714669 0.172 Uiso 1 1 calc R U . . .
H5B H 0.315610 -0.120373 0.718180 0.172 Uiso 1 1 calc R U . . .
C65 C 0.3300(2) -0.1758(8) 0.6637(5) 0.095(4) Uani 1 1 d . . . . .
H65A H 0.328133 -0.147908 0.631587 0.143 Uiso 1 1 calc R U . . .
H65B H 0.312018 -0.213809 0.669790 0.143 Uiso 1 1 calc R U . . .
H65C H 0.348605 -0.212643 0.664826 0.143 Uiso 1 1 calc R U . . .
C66 C 0.3312(2) -0.0163(8) 0.6817(5) 0.097(4) Uani 1 1 d . . . . .
H66A H 0.348808 -0.004630 0.660530 0.145 Uiso 1 1 calc R U . . .
H66B H 0.332314 0.022783 0.710293 0.145 Uiso 1 1 calc R U . . .
H66C H 0.312148 -0.004002 0.663934 0.145 Uiso 1 1 calc R U . . .
N7 N 0.3351(3) 0.6363(7) 0.7894(4) 0.129(5) Uani 1 1 d . . . . .
H7A H 0.351166 0.647492 0.769278 0.155 Uiso 1 1 calc R U . . .
H7B H 0.317715 0.647602 0.772301 0.155 Uiso 1 1 calc R U . . .
C67 C 0.3355(2) 0.5377(7) 0.8009(5) 0.086(3) Uani 1 1 d . . . . .
H67A H 0.316267 0.510261 0.789829 0.129 Uiso 1 1 calc R U . . .
H67B H 0.337610 0.529287 0.835986 0.129 Uiso 1 1 calc R U . . .
H67C H 0.352817 0.509222 0.784215 0.129 Uiso 1 1 calc R U . . .
C68 C 0.3365(3) 0.6984(7) 0.8268(5) 0.093(4) Uani 1 1 d . . . . .
H68A H 0.318683 0.738553 0.824986 0.140 Uiso 1 1 calc R U . . .
H68B H 0.355365 0.733810 0.823911 0.140 Uiso 1 1 calc R U . . .
H68C H 0.336374 0.666902 0.858082 0.140 Uiso 1 1 calc R U . . .
Cu5B Cu 0.3387(2) 0.500000 1.000000 0.098(3) Uani 0.25 2 d S T P A 2
Cu2B Cu 0.500000 0.000000 1.000000 0.092(10) Uani 0.1 4 d S T P E 2
C45B C 0.4595(6) 0.4781(17) 0.8407(9) 0.074(7) Uani 0.5 1 d . . P B 2
H45B H 0.477744 0.485186 0.822207 0.089 Uiso 0.5 1 calc R U P B 2
C44A C 0.4464(7) 0.381(2) 0.8570(13) 0.115(9) Uani 0.5 1 d . U P B 1
C44B C 0.4598(6) 0.4104(18) 0.8793(10) 0.089(6) Uani 0.5 1 d . U P B 2

loop_
_atom_site_aniso_label
_atom_site_aniso_U_11
_atom_site_aniso_U_22
_atom_site_aniso_U_33
_atom_site_aniso_U_23
_atom_site_aniso_U_13
_atom_site_aniso_U_12
Cu6 0.0479(5) 0.0505(7) 0.0585(8) -0.0121(6) -0.0006(4) 0.0013(4)
Cu4 0.1026(18) 0.0716(18) 0.0436(15) -0.0091(14) 0.000 0.000
Cu3 0.0422(7) 0.0613(10) 0.0928(14) 0.000 0.0010(7) 0.000
Cu1 0.0842(12) 0.1047(18) 0.0583(13) -0.0024(12) 0.000 0.000
Cu5A 0.1049(12) 0.0500(10) 0.0529(11) 0.0115(9) -0.0030(9) -0.0010(8)
O16 0.074(4) 0.082(5) 0.079(5) -0.026(4) -0.009(3) -0.011(3)
O24 0.143(7) 0.104(7) 0.107(7) 0.032(6) 0.037(6) 0.005(5)
O23 0.085(4) 0.119(7) 0.068(5) 0.016(5) -0.015(3) 0.018(4)
O22 0.092(4) 0.065(4) 0.071(5) -0.003(4) 0.004(3) 0.014(3)
O21 0.076(4) 0.088(5) 0.103(6) 0.013(4) -0.013(4) -0.002(3)
O20 0.056(3) 0.088(5) 0.112(6) 0.027(4) -0.003(3) -0.005(3)
O19 0.069(3) 0.086(5) 0.075(5) -0.034(4) -0.002(3) 0.020(3)
O18 0.146(7) 0.132(8) 0.078(6) 0.014(6) 0.020(5) 0.004(6)
O17 0.140(7) 0.143(8) 0.069(6) 0.021(6) 0.005(5) -0.042(6)
O15 0.083(4) 0.066(4) 0.061(4) -0.018(3) 0.013(3) -0.008(3)
O5 0.114(5) 0.079(5) 0.077(5) -0.014(4) -0.005(4) 0.014(4)
O6 0.133(6) 0.060(4) 0.079(5) -0.016(4) -0.009(4) 0.009(4)
O7 0.104(4) 0.067(4) 0.052(4) -0.023(3) -0.015(3) 0.006(3)
O8 0.070(4) 0.089(5) 0.101(6) -0.027(4) 0.007(4) 0.002(3)
O2 0.117(6) 0.115(7) 0.135(9) -0.042(7) 0.023(6) 0.015(5)
O1 0.096(5) 0.174(10) 0.078(6) -0.014(6) -0.002(4) -0.022(6)
O3 0.066(3) 0.078(4) 0.099(5) -0.015(4) 0.013(3) -0.003(3)
O4 0.065(3) 0.094(5) 0.129(7) -0.046(5) 0.003(4) -0.007(3)
O12 0.069(4) 0.105(6) 0.172(9) -0.069(6) 0.008(5) -0.007(4)
O11 0.094(5) 0.126(7) 0.112(7) 0.034(6) -0.002(4) 0.042(5)
O10 0.136(7) 0.107(7) 0.102(7) -0.006(6) -0.024(6) -0.006(6)
O9 0.149(7) 0.110(7) 0.077(6) -0.006(5) -0.012(5) -0.026(6)
O13 0.144(6) 0.082(5) 0.072(5) -0.027(5) 0.020(5) -0.008(5)
O14 0.105(5) 0.080(5) 0.065(4) -0.007(4) 0.008(4) -0.011(4)
O26 0.110(4) 0.109(4) 0.109(4) 0.0004(10) -0.0003(10) -0.0004(10)
N2 0.125(6) 0.049(4) 0.075(6) -0.009(4) -0.001(5) -0.024(4)
N1 0.102(5) 0.057(5) 0.084(7) -0.006(5) 0.012(5) -0.001(4)
N4 0.088(6) 0.042(5) 0.078(8) -0.006(6) 0.000 0.000
N3 0.094(7) 0.052(6) 0.100(10) 0.006(7) 0.000 0.000
C7 0.071(5) 0.067(6) 0.114(9) -0.018(6) -0.004(5) -0.004(4)
C6 0.091(6) 0.083(7) 0.103(9) -0.046(7) 0.025(6) -0.006(5)
C8 0.075(5) 0.093(7) 0.087(8) -0.018(7) -0.014(5) 0.003(5)
C2 0.094(7) 0.087(7) 0.086(8) -0.017(7) 0.008(6) -0.008(6)
C1 0.091(7) 0.089(9) 0.111(10) 0.006(8) 0.001(7) -0.006(6)
C3 0.103(7) 0.078(7) 0.105(10) -0.009(7) 0.009(7) 0.001(6)
C4 0.087(6) 0.088(8) 0.080(8) -0.023(6) 0.001(5) -0.002(5)
C5 0.088(7) 0.102(9) 0.144(13) -0.028(9) 0.021(8) -0.016(6)
C9 0.181(13) 0.058(7) 0.069(8) -0.024(6) -0.022(8) -0.012(7)
C10 0.116(9) 0.081(8) 0.113(11) -0.015(8) 0.010(7) -0.005(7)
C11 0.142(11) 0.118(11) 0.089(10) -0.042(9) -0.035(8) 0.025(9)
C12 0.135(9) 0.094(9) 0.059(7) -0.013(7) -0.022(6) 0.002(7)
C13 0.080(5) 0.088(7) 0.058(6) -0.017(6) 0.001(4) 0.006(5)
C14 0.117(8) 0.097(9) 0.052(6) -0.043(7) 0.018(5) -0.018(7)
C15 0.086(6) 0.078(7) 0.062(6) -0.014(6) 0.005(5) 0.004(5)
C16 0.093(6) 0.088(7) 0.052(6) -0.027(6) 0.007(5) 0.001(5)
C18 0.113(8) 0.083(8) 0.084(8) -0.032(7) -0.006(6) 0.031(6)
C17 0.092(6) 0.069(6) 0.068(7) 0.007(5) 0.014(5) 0.019(5)
C19 0.171(12) 0.072(8) 0.098(10) -0.016(8) -0.030(9) 0.024(8)
C20 0.31(3) 0.062(8) 0.095(12) -0.025(8) -0.070(13) 0.008(10)
C21 0.25(2) 0.064(8) 0.085(10) 0.008(7) -0.050(11) -0.017(9)
C22 0.224(18) 0.079(10) 0.118(14) -0.032(10) -0.017(13) 0.000(10)
C23 0.197(15) 0.067(8) 0.119(12) -0.014(8) 0.012(11) -0.045(9)
C24 0.097(7) 0.114(11) 0.104(10) 0.001(9) 0.018(7) -0.014(7)
C25 0.121(9) 0.117(11) 0.070(8) -0.031(8) 0.015(7) -0.043(8)
C26 0.131(9) 0.092(9) 0.062(7) 0.000(7) -0.006(7) 0.008(7)
C27 0.157(11) 0.112(11) 0.054(7) 0.000(8) 0.019(7) -0.067(10)
C28 0.103(7) 0.093(8) 0.066(7) 0.019(7) -0.003(6) -0.016(6)
C29 0.092(6) 0.090(8) 0.087(8) 0.023(7) -0.004(6) 0.007(6)
C31 0.112(8) 0.094(9) 0.093(9) -0.010(8) -0.006(7) -0.008(7)
C30 0.105(8) 0.065(6) 0.074(7) -0.014(6) 0.026(6) -0.015(5)
C32 0.147(10) 0.056(6) 0.067(7) -0.003(6) -0.016(6) -0.014(6)
C33 0.107(7) 0.078(7) 0.090(9) -0.005(7) -0.007(6) 0.003(6)
C34 0.141(10) 0.062(6) 0.098(9) -0.031(7) 0.038(8) -0.013(6)
C35 0.134(9) 0.082(7) 0.066(7) -0.021(6) 0.006(6) -0.039(7)
C37 0.098(6) 0.055(5) 0.055(6) -0.016(5) 0.002(5) -0.014(4)
C38 0.115(8) 0.065(6) 0.075(8) -0.026(6) 0.017(6) -0.014(5)
C40 0.121(9) 0.079(7) 0.089(9) -0.015(7) -0.004(7) 0.004(6)
C36 0.083(6) 0.066(6) 0.057(6) -0.015(5) 0.002(4) -0.007(4)
C39 0.115(7) 0.071(6) 0.061(6) -0.023(6) 0.012(5) -0.010(6)
C61 0.146(10) 0.070(7) 0.058(7) 0.009(6) 0.006(6) 0.015(7)
C60 0.140(10) 0.097(9) 0.079(8) 0.036(7) 0.038(7) 0.032(8)
C59 0.102(6) 0.056(5) 0.063(6) 0.010(5) -0.007(5) 0.017(5)
C57 0.114(8) 0.109(10) 0.089(9) 0.037(8) 0.046(7) 0.029(7)
C58 0.082(6) 0.070(6) 0.072(7) 0.007(6) -0.006(5) 0.008(5)
C53 0.106(12) 0.058(12) 0.074(14) -0.004(11) -0.010(11) 0.019(10)
C52 0.096(12) 0.068(12) 0.082(15) -0.011(12) -0.007(10) 0.005(9)
C51 0.110(16) 0.036(8) 0.066(12) -0.017(8) -0.009(8) 0.012(7)
C50 0.16(2) 0.087(17) 0.098(19) 0.040(16) 0.018(16) -0.051(15)
C43 0.161(14) 0.137(14) 0.143(16) 0.066(12) 0.052(12) 0.024(11)
C42 0.081(6) 0.118(10) 0.073(8) 0.006(7) 0.002(5) -0.018(6)
C41 0.145(11) 0.122(12) 0.068(9) -0.004(9) 0.008(8) -0.043(10)
C48 0.067(5) 0.100(8) 0.063(7) 0.000(6) -0.007(4) -0.005(5)
C46 0.076(6) 0.108(9) 0.101(10) 0.000(8) 0.004(6) 0.015(6)
C45A 0.097(15) 0.09(2) 0.067(18) 0.038(15) 0.001(12) 0.011(13)
C47 0.085(6) 0.064(5) 0.054(6) 0.021(5) -0.004(4) -0.007(4)
C56A 0.073(9) 0.063(11) 0.051(11) 0.022(10) 0.011(8) -0.005(8)
C55A 0.106(13) 0.054(10) 0.065(13) 0.018(10) 0.034(11) -0.015(9)
C62A 0.088(13) 0.075(14) 0.083(17) 0.010(13) 0.011(11) -0.008(11)
C54A 0.21(3) 0.048(11) 0.11(2) -0.041(13) 0.08(2) -0.062(15)
C49A 0.155(15) 0.149(15) 0.153(16) 0.009(10) -0.003(10) 0.005(10)
Cu2A 0.1053(14) 0.0449(11) 0.0513(13) -0.0145(10) 0.000 0.000
O25 0.137(10) 0.085(9) 0.122(12) -0.031(9) 0.000 0.000
C56B 0.069(9) 0.063(11) 0.068(12) -0.011(10) -0.006(9) 0.002(8)
C55B 0.097(11) 0.053(10) 0.038(9) -0.005(8) -0.001(8) -0.001(8)
C62B 0.131(18) 0.051(11) 0.055(13) 0.002(10) -0.001(12) -0.009(11)
C54B 0.24(2) 0.049(8) 0.045(9) 0.015(7) 0.000 0.000
C49B 0.15(2) 0.064(12) 0.056(12) -0.039(10) 0.002(10) -0.023(11)
N8 0.24(2) 0.075(10) 0.059(9) -0.010(8) 0.000 0.000
C69 0.080(7) 0.056(7) 0.071(9) 0.004(7) 0.000 0.000
C70 0.138(13) 0.077(10) 0.058(9) 0.009(9) 0.000 0.000
N6 0.24(2) 0.063(9) 0.057(9) -0.010(8) 0.000 0.000
C63 0.096(9) 0.061(8) 0.073(10) -0.011(8) 0.000 0.000
C64 0.079(8) 0.088(11) 0.095(12) 0.004(10) 0.000 0.000
N5 0.267(18) 0.094(9) 0.068(7) -0.017(7) -0.015(9) -0.026(9)
C65 0.091(7) 0.076(7) 0.118(11) 0.000(7) 0.018(6) 0.018(5)
C66 0.079(6) 0.075(7) 0.137(12) -0.017(8) 0.004(6) -0.001(5)
N7 0.243(15) 0.072(7) 0.071(7) -0.006(6) 0.013(8) -0.042(7)
C67 0.070(5) 0.063(6) 0.125(11) -0.012(7) -0.008(5) 0.004(4)
C68 0.116(8) 0.055(6) 0.109(10) 0.010(7) 0.022(7) 0.021(5)
Cu5B 0.078(5) 0.086(7) 0.130(9) -0.035(7) 0.000 0.000
Cu2B 0.086(17) 0.11(3) 0.08(2) -0.04(2) 0.000 0.000
C45B 0.100(16) 0.069(15) 0.053(14) 0.011(12) 0.034(12) -0.013(11)
C44A 0.116(11) 0.109(12) 0.119(12) 0.000(9) -0.006(9) 0.006(9)
C44B 0.093(9) 0.088(10) 0.088(10) -0.008(8) 0.004(8) 0.005(8)

loop_
_atom_type_symbol
_atom_type_description
_atom_type_scat_dispersion_real
_atom_type_scat_dispersion_imag
_atom_type_scat_source
C C 0.0181 0.0091 'International Tables Vol C Tables 4.2.6.8 and 6.1.1.4'
H H 0.0000 0.0000 'International Tables Vol C Tables 4.2.6.8 and 6.1.1.4'
Cu Cu -1.9646 0.5888 'International Tables Vol C Tables 4.2.6.8 and 6.1.1.4'
N N 0.0311 0.0180 'International Tables Vol C Tables 4.2.6.8 and 6.1.1.4'
O O 0.0492 0.0322 'International Tables Vol C Tables 4.2.6.8 and 6.1.1.4'

loop_
_geom_angle_atom_site_label_1
_geom_angle_atom_site_label_2
_geom_angle_atom_site_label_3
_geom_angle
_geom_angle_site_symmetry_1
_geom_angle_site_symmetry_3
_geom_angle_publ_flag
O22 Cu6 O15 91.6(3) 8_665 . ?
O22 Cu6 O7 90.9(3) 8_665 1_565 ?
O19 Cu6 O22 168.3(3) . 8_665 ?
O19 Cu6 O15 89.8(3) . . ?
O19 Cu6 O7 89.8(3) . 1_565 ?
O7 Cu6 O15 169.0(3) 1_565 . ?
O14 Cu4 O14 89.5(4) . 8_655 ?
O14 Cu4 O14 89.6(4) 4_566 5_666 ?
O14 Cu4 O14 90.4(4) 8_655 5_666 ?
O14 Cu4 O14 180.0(3) 8_655 4_566 ?
O14 Cu4 O14 180.0 . 5_666 ?
O14 Cu4 O14 90.5(4) . 4_566 ?
O3 Cu3 O3 92.1(4) 1_565 3_566 ?
O11 Cu3 O3 170.3(3) 3_556 3_566 ?
O11 Cu3 O3 89.2(3) 3_556 1_565 ?
O11 Cu3 O3 89.2(3) . 3_566 ?
O11 Cu3 O3 170.3(3) . 1_565 ?
O11 Cu3 O11 91.2(5) . 3_556 ?
O23 Cu1 O23 91.2(4) 6_557 7_556 ?
O1 Cu1 O23 178.2(4) 4_557 6_557 ?
O1 Cu1 O23 88.1(3) . 6_557 ?
O1 Cu1 O23 88.1(3) 4_557 7_556 ?
O1 Cu1 O23 178.2(4) . 7_556 ?
O1 Cu1 O1 92.7(5) 4_557 . ?
O18 Cu5A Cu5A 80.4(3) . 4_567 ?
O18 Cu5A O17 87.5(4) . 4_567 ?
O18 Cu5A O10 89.7(5) . 3_556 ?
O18 Cu5A O9 168.1(4) . 2_565 ?
O18 Cu5A O26 97.1(5) . . ?
O17 Cu5A Cu5A 87.8(3) 4_567 4_567 ?
O17 Cu5A O10 168.6(4) 4_567 3_556 ?
O17 Cu5A O26 97.1(5) 4_567 . ?
O10 Cu5A Cu5A 80.8(3) 3_556 4_567 ?
O10 Cu5A O26 94.3(4) 3_556 . ?
O9 Cu5A Cu5A 87.8(3) 2_565 4_567 ?
O9 Cu5A O17 93.3(4) 2_565 4_567 ?
O9 Cu5A O10 87.1(4) 2_565 3_556 ?
O9 Cu5A O26 94.6(4) 2_565 . ?
O26 Cu5A Cu5A 174.4(4) . 4_567 ?
C61 O23 Cu1 121.8(8) . 6_657 ?
C58 O22 Cu6 112.6(7) . 8_645 ?
C47 O19 Cu6 113.7(6) . . ?
C41 O18 Cu5A 125.7(9) . . ?
C41 O18 Cu5B 89.2(8) . . ?
C41 O17 Cu5A 119.9(11) . 4_567 ?
C41 O17 Cu5B 85.9(10) . . ?
C36 O15 Cu6 109.1(6) . . ?
C14 O5 Cu2A 119.5(8) . . ?
C14 O5 Cu2B 84.8(8) . . ?
C14 O6 Cu2A 127.1(8) . 5_657 ?
C14 O6 Cu2B 90.7(7) . . ?
C17 O7 Cu6 115.8(7) . 1_545 ?
C1 O1 Cu1 123.0(9) . . ?
C7 O3 Cu3 112.7(7) . 1_545 ?
C30 O11 Cu3 115.9(8) . . ?
Cu5A O10 Cu5B 35.54(17) 3_556 2_564 ?
C27 O10 Cu5A 123.3(9) . 3_556 ?
C27 O10 Cu5B 87.9(8) . 2_564 ?
Cu5A O9 Cu5B 33.73(18) 2_564 2_564 ?
C27 O9 Cu5A 118.5(11) . 2_564 ?
C27 O9 Cu5B 84.9(10) . 2_564 ?
C39 O14 Cu4 127.8(7) . . ?
C22 N2 H2 108.1 . . ?
C22 N2 C23 107.0(11) . . ?
C23 N2 H2 108.1 . . ?
C32 N2 H2 108.1 . . ?
C32 N2 C22 116.8(12) . . ?
C32 N2 C23 108.6(11) . . ?
C9 N1 H1 108.2 . . ?
C9 N1 C10 105.5(11) . . ?
C9 N1 C19 113.5(11) . . ?
C10 N1 H1 108.2 . . ?
C19 N1 H1 108.2 . . ?
C19 N1 C10 113.1(10) . . ?
C53 N4 C53 63.0(17) . 8_655 ?
C53 N4 C54A 108.1(13) 8_655 . ?
C53 N4 C54A 45.7(11) 8_655 8_655 ?
C53 N4 C54A 108.1(13) . 8_655 ?
C53 N4 C54A 45.7(11) . . ?
C54A N4 C54A 150.0(19) . 8_655 ?
C50 N3 C50 57(3) . 8_655 ?
C50 N3 C49B 114.5(14) 8_655 8_655 ?
C50 N3 C49B 139.5(17) . 8_655 ?
C49A N3 C50 57.0(19) 8_655 8_655 ?
C49A N3 C50 57.0(19) . . ?
C49A N3 C50 112(2) . 8_655 ?
C49A N3 C50 112(2) 8_655 . ?
C49A N3 C49A 147(4) 8_655 . ?
C49A N3 C49B 104(2) . 8_655 ?
C49A N3 C49B 63(2) 8_655 8_655 ?
C49B N3 C49B 42.4(17) 8_655 . ?
O3 C7 C6 117.2(9) . . ?
O4 C7 O3 121.3(10) . . ?
O4 C7 C6 121.4(9) . . ?
C8 C6 C7 120.1(10) . . ?
C5 C6 C7 119.3(10) . . ?
C5 C6 C8 120.5(11) . . ?
C6 C8 H8 121.5 . . ?
C2 C8 C6 117.0(10) . . ?
C2 C8 H8 121.5 . . ?
C8 C2 C1 118.2(10) . . ?
C3 C2 C8 122.1(11) . . ?
C3 C2 C1 119.6(11) . . ?
O2 C1 O1 127.4(13) . . ?
O2 C1 C2 119.0(11) . . ?
O1 C1 C2 113.5(12) . . ?
C2 C3 H3 119.4 . . ?
C2 C3 C4 121.2(12) . . ?
C4 C3 H3 119.4 . . ?
C3 C4 C5 119.8(11) . . ?
C3 C4 C9 124.4(10) . . ?
C5 C4 C9 115.8(10) . . ?
C6 C5 C4 119.1(11) . . ?
C6 C5 H5 120.4 . . ?
C4 C5 H5 120.4 . . ?
N1 C9 C4 113.1(10) . . ?
N1 C9 H9A 109.0 . . ?
N1 C9 H9B 109.0 . . ?
C4 C9 H9A 109.0 . . ?
C4 C9 H9B 109.0 . . ?
H9A C9 H9B 107.8 . . ?
N1 C10 H10A 110.1 . . ?
N1 C10 H10B 110.1 . . ?
N1 C10 C11 107.8(10) . . ?
H10A C10 H10B 108.5 . . ?
C11 C10 H10A 110.1 . . ?
C11 C10 H10B 110.1 . . ?
C12 C11 C10 122.8(13) . . ?
C12 C11 C18 120.0(13) . . ?
C18 C11 C10 116.0(12) . . ?
C11 C12 H12 118.8 . . ?
C11 C12 C13 122.4(12) . . ?
C13 C12 H12 118.8 . . ?
C12 C13 C14 126.2(10) . . ?
C12 C13 C15 119.0(10) . . ?
C15 C13 C14 114.7(10) . . ?
O5 C14 C13 113.9(12) . . ?
O6 C14 O5 125.3(12) . . ?
O6 C14 C13 120.8(10) . . ?
C13 C15 H15 120.2 . . ?
C16 C15 C13 119.6(10) . . ?
C16 C15 H15 120.2 . . ?
C15 C16 C18 117.7(10) . . ?
C15 C16 C17 121.0(10) . . ?
C18 C16 C17 121.3(10) . . ?
C11 C18 C16 121.2(12) . . ?
C11 C18 H18 119.4 . . ?
C16 C18 H18 119.4 . . ?
O7 C17 C16 113.8(10) . . ?
O8 C17 O7 124.8(10) . . ?
O8 C17 C16 121.4(9) . . ?
N1 C19 H19A 109.5 . . ?
N1 C19 H19B 109.5 . . ?
N1 C19 C20 110.5(12) . . ?
H19A C19 H19B 108.1 . . ?
C20 C19 H19A 109.5 . . ?
C20 C19 H19B 109.5 . . ?
C19 C20 H20A 109.6 . . ?
C19 C20 H20B 109.6 . . ?
C19 C20 C21 110.2(13) . . ?
H20A C20 H20B 108.1 . . ?
C21 C20 H20A 109.6 . . ?
C21 C20 H20B 109.6 . . ?
C20 C21 H21A 110.3 . . ?
C20 C21 H21B 110.3 . . ?
H21A C21 H21B 108.6 . . ?
C22 C21 C20 107.1(12) . . ?
C22 C21 H21A 110.3 . . ?
C22 C21 H21B 110.3 . . ?
N2 C22 C21 114.9(14) . . ?
N2 C22 H22A 108.5 . . ?
N2 C22 H22B 108.5 . . ?
C21 C22 H22A 108.5 . . ?
C21 C22 H22B 108.5 . . ?
H22A C22 H22B 107.5 . . ?
N2 C23 H23A 109.8 . . ?
N2 C23 H23B 109.8 . . ?
N2 C23 C24 109.3(9) . . ?
H23A C23 H23B 108.3 . . ?
C24 C23 H23A 109.8 . . ?
C24 C23 H23B 109.8 . . ?
C25 C24 C23 126.1(13) . . ?
C31 C24 C23 118.6(13) . . ?
C31 C24 C25 115.4(13) . . ?
C24 C25 H25 120.7 . . ?
C26 C25 C24 118.5(12) . . ?
C26 C25 H25 120.7 . . ?
C25 C26 C27 114.1(13) . . ?
C25 C26 C28 122.5(13) . . ?
C28 C26 C27 123.4(13) . . ?
O10 C27 C26 108.9(11) . . ?
O10 C27 Cu5B 61.5(8) . 2_564 ?
O9 C27 O10 129.3(16) . . ?
O9 C27 C26 121.8(16) . . ?
O9 C27 Cu5B 67.8(9) . 2_564 ?
C26 C27 Cu5B 170.3(12) . 2_564 ?
C26 C28 H28 118.0 . . ?
C26 C28 C29 124.1(13) . . ?
C29 C28 H28 118.0 . . ?
C28 C29 C31 117.6(13) . . ?
C28 C29 C30 120.9(11) . . ?
C31 C29 C30 121.4(11) . . ?
C24 C31 H31 119.1 . . ?
C29 C31 C24 121.9(13) . . ?
C29 C31 H31 119.1 . . ?
O12 C30 O11 125.2(10) . . ?
O12 C30 C29 119.1(10) . . ?
O11 C30 C29 115.7(11) . . ?
N2 C32 H32A 109.5 . . ?
N2 C32 H32B 109.5 . . ?
N2 C32 C33 110.9(10) . . ?
H32A C32 H32B 108.0 . . ?
C33 C32 H32A 109.5 . . ?
C33 C32 H32B 109.5 . . ?
C34 C33 C32 118.9(11) . . ?
C34 C33 C40 119.8(11) . . ?
C40 C33 C32 121.3(11) . . ?
C33 C34 H34 120.5 . . ?
C33 C34 C35 119.0(11) . . ?
C35 C34 H34 120.5 . . ?
C34 C35 C36 117.1(11) . . ?
C37 C35 C34 121.6(10) . . ?
C37 C35 C36 120.4(9) . . ?
C35 C37 H37 119.4 . . ?
C38 C37 C35 121.1(9) . . ?
C38 C37 H37 119.4 . . ?
C37 C38 C40 117.4(10) . . ?
C37 C38 C39 121.2(10) . . ?
C39 C38 C40 121.3(10) . . ?
C33 C40 C38 120.7(11) . . ?
C33 C40 H40 119.7 . . ?
C38 C40 H40 119.7 . . ?
O16 C36 O15 125.5(9) . . ?
O16 C36 C35 119.2(9) . . ?
O15 C36 C35 115.3(9) . . ?
O13 C39 O14 123.7(10) . . ?
O13 C39 C38 120.7(10) . . ?
O14 C39 C38 115.5(9) . . ?
O24 C61 C60 115.8(11) . . ?
O23 C61 O24 130.8(12) . . ?
O23 C61 C60 113.4(11) . . ?
C61 C60 C62B 120.6(12) . . ?
C59 C60 C61 121.2(11) . . ?
C59 C60 C62A 119.3(14) . . ?
C59 C60 C62B 113.0(13) . . ?
C62A C60 C61 117.0(13) . . ?
C60 C59 H59 119.0 . . ?
C60 C59 C57 122.0(10) . . ?
C57 C59 H59 119.0 . . ?
C59 C57 C58 120.7(10) . . ?
C59 C57 C56B 116.1(12) . . ?
C58 C57 C56B 117.2(12) . . ?
C56A C57 C59 110.5(12) . . ?
C56A C57 C58 126.0(11) . . ?
O22 C58 C57 117.7(10) . . ?
O21 C58 O22 122.5(10) . . ?
O21 C58 C57 119.8(9) . . ?
N4 C53 H53A 108.0 . . ?
N4 C53 H53B 108.0 . . ?
N4 C53 C52 117.3(19) . . ?
H53A C53 H53B 107.2 . . ?
C52 C53 H53A 108.0 . . ?
C52 C53 H53B 108.0 . . ?
C54A C53 N4 75.6(16) . . ?
C54A C53 H53A 109.4 . . ?
C54A C53 H53B 33.7 . . ?
C54A C53 C52 133(3) . . ?
C53 C52 H52A 109.0 . . ?
C53 C52 H52B 109.0 . . ?
C53 C52 C51 113.1(16) . . ?
H52A C52 H52B 107.8 . . ?
C51 C52 H52A 109.0 . . ?
C51 C52 H52B 109.0 . . ?
C52 C51 H51A 110.1 . . ?
C52 C51 H51B 110.1 . . ?
C52 C51 C50 108.0(13) . . ?
H51A C51 H51B 108.4 . . ?
C50 C51 H51A 110.1 . . ?
C50 C51 H51B 110.1 . . ?
N3 C50 C51 101.6(15) . . ?
N3 C50 H50A 111.4 . . ?
N3 C50 H50B 111.4 . . ?
C51 C50 H50A 111.4 . . ?
C51 C50 H50B 111.4 . . ?
H50A C50 H50B 109.3 . . ?
C49A C50 N3 59(2) . . ?
C49A C50 C51 153(3) . . ?
C49A C50 H50A 65.1 . . ?
C49A C50 H50B 94.5 . . ?
C42 C43 H43 122.1 . . ?
C42 C43 H43A 121.6 . . ?
C42 C43 C44A 115.7(18) . . ?
C42 C43 C44B 116.8(16) . . ?
C44A C43 H43 122.1 . . ?
C44B C43 H43A 121.6 . . ?
C43 C42 C41 119.7(14) . . ?
C43 C42 C48 121.0(11) . . ?
C48 C42 C41 119.3(13) . . ?
O18 C41 C42 112.6(13) . . ?
O17 C41 O18 125.6(14) . . ?
O17 C41 C42 121.8(16) . . ?
C42 C48 H48 118.7 . . ?
C42 C48 C46 122.5(11) . . ?
C46 C48 H48 118.7 . . ?
C48 C46 C45A 117.9(15) . . ?
C48 C46 C47 120.7(10) . . ?
C47 C46 C45A 119.6(14) . . ?
C45B C46 C48 113.4(14) . . ?
C45B C46 C47 122.3(12) . . ?
C46 C45A H45A 124.6 . . ?
C44A C45A C46 111(2) . . ?
C44A C45A H45A 124.6 . . ?
O20 C47 O19 126.4(9) . . ?
O20 C47 C46 117.5(9) . . ?
O19 C47 C46 116.0(9) . . ?
C57 C56A H56A 115.3 . . ?
C55A C56A C57 129.5(16) . . ?
C55A C56A H56A 115.3 . . ?
C56A C55A C62A 117(2) . . ?
C56A C55A C54A 124.4(17) . . ?
C62A C55A C54A 118.3(18) . . ?
C60 C62A H62A 120.8 . . ?
C55A C62A C60 118.4(19) . . ?
C55A C62A H62A 120.8 . . ?
N4 C54A H54A 109.7 . . ?
N4 C54A H54B 109.7 . . ?
C53 C54A N4 58.7(17) . . ?
C53 C54A C55A 158(2) . . ?
C53 C54A H54A 92.2 . . ?
C53 C54A H54B 63.0 . . ?
C55A C54A N4 109.7(14) . . ?
C55A C54A H54A 109.7 . . ?
C55A C54A H54B 109.7 . . ?
H54A C54A H54B 108.2 . . ?
N3 C49A H49A 107.8 . . ?
N3 C49A H49B 107.8 . . ?
N3 C49A C44A 118(3) . . ?
C50 C49A N3 64(2) . . ?
C50 C49A H49A 97.3 . . ?
C50 C49A H49B 50.6 . . ?
C50 C49A C44A 152(4) . . ?
H49A C49A H49B 107.2 . . ?
C44A C49A H49A 107.8 . . ?
C44A C49A H49B 107.8 . . ?
O5 Cu2A O5 88.0(5) 8_655 . ?
O5 Cu2A Cu2A 86.0(2) 8_655 5_657 ?
O5 Cu2A Cu2A 86.0(2) . 5_657 ?
O5 Cu2A O25 96.3(4) 8_655 . ?
O5 Cu2A O25 96.3(4) . . ?
O6 Cu2A O5 90.3(3) 5_657 8_655 ?
O6 Cu2A O5 167.9(3) 5_657 . ?
O6 Cu2A O5 167.9(3) 4_557 8_655 ?
O6 Cu2A O5 90.3(3) 4_557 . ?
O6 Cu2A O6 89.0(5) 5_657 4_557 ?
O6 Cu2A Cu2A 82.0(2) 5_657 5_657 ?
O6 Cu2A Cu2A 82.0(2) 4_557 5_657 ?
O6 Cu2A O25 95.8(4) 4_557 . ?
O6 Cu2A O25 95.8(4) 5_657 . ?
O25 Cu2A Cu2A 176.8(6) . 5_657 ?
Cu2A O25 H25A 109.5 . . ?
Cu2A O25 H25A 109.5(16) . 8_655 ?
H25A O25 H25A 135.9 . 8_655 ?
C57 C56B H56B 120.0 . . ?
C55B C56B C57 120.1(17) . . ?
C55B C56B H56B 120.0 . . ?
C56B C55B C62B 119.0(19) . . ?
C56B C55B C54B 113.8(15) . . ?
C62B C55B C54B 126.7(16) . . ?
C60 C62B H62B 118.3 . . ?
C55B C62B C60 123.5(18) . . ?
C55B C62B H62B 118.3 . . ?
N4 C54B C55B 96.1(9) . . ?
N4 C54B C55B 96.1(9) . 8_655 ?
N3 C49B H49C 109.6 . . ?
N3 C49B H49D 122(3) . 8_655 ?
N3 C49B H49D 109.6 . . ?
H49C C49B N3 109.6 . . ?
H49C C49B H49C 0.0 . . ?
H49C C49B H49D 108.1 . . ?
H49C C49B H49D 108.1 . . ?
H49C C49B C44B 109.6 . . ?
C44B C49B N3 110.4(17) . . ?
C44B C49B H49C 109.6 . . ?
C44B C49B H49D 109.6 . . ?
H8A N8 H8B 106.5 . . ?
C69 N8 H8A 106.4 . . ?
C69 N8 H8B 106.4 . . ?
C70 N8 H8A 106.4 . . ?
C70 N8 H8B 106.4 . . ?
C70 N8 C69 123.6(14) . . ?
N8 C69 H69A 109.5 . . ?
N8 C69 H69B 109.5 . . ?
N8 C69 H69C 109.5 . . ?
H69A C69 H69B 109.5 . . ?
H69A C69 H69C 109.5 . . ?
H69B C69 H69C 109.5 . . ?
N8 C70 H70A 109.5 . . ?
N8 C70 H70B 109.5 . . ?
N8 C70 H70C 109.5 . . ?
H70A C70 H70B 109.5 . . ?
H70A C70 H70C 109.5 . . ?
H70B C70 H70C 109.5 . . ?
H6A N6 H6B 106.7 . . ?
C63 N6 H6A 106.9 . . ?
C63 N6 H6B 106.9 . . ?
C63 N6 C64 121.8(14) . . ?
C64 N6 H6A 106.9 . . ?
C64 N6 H6B 106.9 . . ?
N6 C63 H63A 109.5 . . ?
N6 C63 H63B 109.5 . . ?
N6 C63 H63C 109.5 . . ?
H63A C63 H63B 109.5 . . ?
H63A C63 H63C 109.5 . . ?
H63B C63 H63C 109.5 . . ?
N6 C64 H64A 109.5 . . ?
N6 C64 H64B 109.5 . . ?
N6 C64 H64C 109.5 . . ?
H64A C64 H64B 109.5 . . ?
H64A C64 H64C 109.5 . . ?
H64B C64 H64C 109.5 . . ?
H5A N5 H5B 107.1 . . ?
C65 N5 H5A 107.7 . . ?
C65 N5 H5B 107.7 . . ?
C65 N5 C66 118.6(12) . . ?
C66 N5 H5A 107.7 . . ?
C66 N5 H5B 107.7 . . ?
N5 C65 H65A 109.5 . . ?
N5 C65 H65B 109.5 . . ?
N5 C65 H65C 109.5 . . ?
H65A C65 H65B 109.5 . . ?
H65A C65 H65C 109.5 . . ?
H65B C65 H65C 109.5 . . ?
N5 C66 H66A 109.5 . . ?
N5 C66 H66B 109.5 . . ?
N5 C66 H66C 109.5 . . ?
H66A C66 H66B 109.5 . . ?
H66A C66 H66C 109.5 . . ?
H66B C66 H66C 109.5 . . ?
H7A N7 H7B 106.9 . . ?
C67 N7 H7A 107.4 . . ?
C67 N7 H7B 107.4 . . ?
C68 N7 H7A 107.4 . . ?
C68 N7 H7B 107.4 . . ?
C68 N7 C67 119.7(11) . . ?
N7 C67 H67A 109.5 . . ?
N7 C67 H67B 109.5 . . ?
N7 C67 H67C 109.5 . . ?
H67A C67 H67B 109.5 . . ?
H67A C67 H67C 109.5 . . ?
H67B C67 H67C 109.5 . . ?
N7 C68 H68A 109.5 . . ?
N7 C68 H68B 109.5 . . ?
N7 C68 H68C 109.5 . . ?
H68A C68 H68B 109.5 . . ?
H68A C68 H68C 109.5 . . ?
H68B C68 H68C 109.5 . . ?
O18 Cu5B O18 105.7(7) . 4_567 ?
O18 Cu5B O17 75.4(4) . 4_567 ?
O18 Cu5B O17 75.4(4) 4_567 . ?
O18 Cu5B O17 59.2(4) . . ?
O18 Cu5B O17 59.2(4) 4_567 4_567 ?
O18 Cu5B O10 174.7(5) . 2_565 ?
O18 Cu5B O10 79.4(4) . 3_556 ?
O18 Cu5B O10 174.7(5) 4_567 3_556 ?
O18 Cu5B O10 79.4(4) 4_567 2_565 ?
O18 Cu5B O9 121.4(4) 4_567 3_556 ?
O18 Cu5B O9 102.1(4) 4_567 2_565 ?
O18 Cu5B O9 121.4(4) . 2_565 ?
O18 Cu5B O9 102.1(4) . 3_556 ?
O18 Cu5B C27 148.6(5) 4_567 3_556 ?
O18 Cu5B C27 91.1(4) 4_567 2_565 ?
O18 Cu5B C27 148.6(5) . 2_565 ?
O18 Cu5B C27 91.1(4) . 3_556 ?
O17 Cu5B O17 101.6(6) . 4_567 ?
O17 Cu5B O9 177.4(4) . 2_565 ?
O17 Cu5B O9 76.5(3) . 3_556 ?
O17 Cu5B O9 177.4(4) 4_567 3_556 ?
O17 Cu5B O9 76.5(3) 4_567 2_565 ?
O17 Cu5B C27 91.6(3) . 3_556 ?
O17 Cu5B C27 91.6(3) 4_567 2_565 ?
O17 Cu5B C27 152.2(4) 4_567 3_556 ?
O17 Cu5B C27 152.2(4) . 2_565 ?
O10 Cu5B O17 121.7(4) 2_565 . ?
O10 Cu5B O17 108.9(4) 3_556 . ?
O10 Cu5B O17 121.7(4) 3_556 4_567 ?
O10 Cu5B O17 108.9(4) 2_565 4_567 ?
O10 Cu5B O10 95.6(6) 3_556 2_565 ?
O10 Cu5B O9 73.6(4) 3_556 2_565 ?
O10 Cu5B O9 57.9(4) 3_556 3_556 ?
O10 Cu5B O9 73.6(4) 2_565 3_556 ?
O10 Cu5B O9 57.9(4) 2_565 2_565 ?
O10 Cu5B C27 30.6(4) 2_565 2_565 ?
O10 Cu5B C27 83.8(5) 3_556 2_565 ?
O10 Cu5B C27 83.8(5) 2_565 3_556 ?
O10 Cu5B C27 30.6(4) 3_556 3_556 ?
O9 Cu5B O9 105.5(6) 3_556 2_565 ?
O9 Cu5B C27 90.9(4) 3_556 2_565 ?
O9 Cu5B C27 27.3(4) 3_556 3_556 ?
O9 Cu5B C27 90.9(4) 2_565 3_556 ?
O9 Cu5B C27 27.3(4) 2_565 2_565 ?
C27 Cu5B C27 87.6(6) 3_556 2_565 ?
O5 Cu2B O5 106.5(4) 4_557 . ?
O5 Cu2B O5 180.0 5_657 . ?
O5 Cu2B O5 73.5(4) 4_557 5_657 ?
O5 Cu2B O5 106.5(4) 8_655 5_657 ?
O5 Cu2B O5 180.0(3) 4_557 8_655 ?
O5 Cu2B O5 73.5(4) 8_655 . ?
O6 Cu2B O5 120.8(3) 4_557 8_655 ?
O6 Cu2B O5 103.4(3) . 8_655 ?
O6 Cu2B O5 103.4(3) 8_655 . ?
O6 Cu2B O5 76.6(3) . 4_557 ?
O6 Cu2B O5 120.8(3) 5_657 . ?
O6 Cu2B O5 103.4(3) 5_657 4_557 ?
O6 Cu2B O5 120.8(3) 8_655 4_557 ?
O6 Cu2B O5 59.2(3) 4_557 4_557 ?
O6 Cu2B O5 59.2(3) . . ?
O6 Cu2B O5 59.2(3) 5_657 5_657 ?
O6 Cu2B O5 76.6(3) 4_557 . ?
O6 Cu2B O5 103.4(3) 4_557 5_657 ?
O6 Cu2B O5 76.6(3) 5_657 8_655 ?
O6 Cu2B O5 76.6(3) 8_655 5_657 ?
O6 Cu2B O5 120.8(3) . 5_657 ?
O6 Cu2B O5 59.2(3) 8_655 8_655 ?
O6 Cu2B O6 77.0(4) . 8_655 ?
O6 Cu2B O6 180.0 . 5_657 ?
O6 Cu2B O6 103.0(4) . 4_557 ?
O6 Cu2B O6 103.0(4) 5_657 8_655 ?
O6 Cu2B O6 180.0(3) 4_557 8_655 ?
O6 Cu2B O6 77.0(4) 5_657 4_557 ?
C46 C45B H45B 117.4 . . ?
C46 C45B C44B 125(2) . . ?
C44B C45B H45B 117.4 . . ?
C43 C44A C49A 124(3) . . ?
C45A C44A C43 128(3) . . ?
C45A C44A C49A 108(3) . . ?
C49B C44B C43 123(2) . . ?
C45B C44B C43 113(2) . . ?
C45B C44B C49B 123(2) . . ?

loop_
_geom_bond_atom_site_label_1
_geom_bond_atom_site_label_2
_geom_bond_distance
_geom_bond_site_symmetry_2
_geom_bond_publ_flag
Cu6 O22 1.942(7) 8_665 ?
Cu6 O19 1.916(8) . ?
Cu6 O15 1.964(6) . ?
Cu6 O7 1.953(6) 1_565 ?
Cu4 O14 1.942(7) 8_655 ?
Cu4 O14 1.942(7) 5_666 ?
Cu4 O14 1.942(7) . ?
Cu4 O14 1.942(7) 4_566 ?
Cu3 O3 1.945(7) 3_566 ?
Cu3 O3 1.945(7) 1_565 ?
Cu3 O11 1.903(10) 3_556 ?
Cu3 O11 1.903(10) . ?
Cu1 O23 1.967(8) 7_556 ?
Cu1 O23 1.967(8) 6_557 ?
Cu1 O1 1.964(8) 4_557 ?
Cu1 O1 1.964(8) . ?
Cu5A Cu5A 2.617(4) 4_567 ?
Cu5A O18 1.971(10) . ?
Cu5A O17 1.995(9) 4_567 ?
Cu5A O10 2.001(9) 3_556 ?
Cu5A O9 1.989(9) 2_565 ?
Cu5A O26 2.151(13) . ?
O16 C36 1.252(11) . ?
O24 C61 1.266(13) . ?
O23 C61 1.221(13) . ?
O22 C58 1.278(11) . ?
O21 C58 1.239(12) . ?
O20 C47 1.249(11) . ?
O19 C47 1.276(11) . ?
O18 C41 1.335(18) . ?
O18 Cu5B 2.158(10) . ?
O17 C41 1.159(16) . ?
O17 Cu5B 2.324(12) . ?
O15 C36 1.271(11) . ?
O5 C14 1.273(12) . ?
O5 Cu2A 1.991(8) . ?
O5 Cu2B 2.311(8) . ?
O6 C14 1.236(15) . ?
O6 Cu2A 1.953(8) 5_657 ?
O6 Cu2B 2.199(8) . ?
O7 C17 1.263(11) . ?
O8 C17 1.228(13) . ?
O2 C1 1.238(15) . ?
O1 C1 1.267(15) . ?
O3 C7 1.290(11) . ?
O4 C7 1.218(12) . ?
O12 C30 1.248(14) . ?
O11 C30 1.258(13) . ?
O10 C27 1.293(17) . ?
O10 Cu5B 2.229(10) 2_564 ?
O9 C27 1.168(14) . ?
O9 Cu5B 2.357(11) 2_564 ?
O13 C39 1.218(12) . ?
O14 C39 1.308(13) . ?
N2 H2 0.9800 . ?
N2 C22 1.412(19) . ?
N2 C23 1.500(17) . ?
N2 C32 1.394(14) . ?
N1 H1 0.9800 . ?
N1 C9 1.400(15) . ?
N1 C10 1.474(15) . ?
N1 C19 1.446(16) . ?
N4 C53 1.43(2) 8_655 ?
N4 C53 1.43(2) . ?
N4 C54A 1.62(3) 8_655 ?
N4 C54A 1.62(3) . ?
N4 C54B 1.395(19) . ?
N3 C50 1.39(3) . ?
N3 C50 1.39(3) 8_655 ?
N3 C49A 1.33(4) . ?
N3 C49A 1.33(4) 8_655 ?
N3 C49B 1.55(2) 8_655 ?
N3 C49B 1.55(2) . ?
C7 C6 1.505(15) . ?
C6 C8 1.413(15) . ?
C6 C5 1.398(16) . ?
C8 H8 0.9300 . ?
C8 C2 1.398(15) . ?
C2 C1 1.548(16) . ?
C2 C3 1.347(16) . ?
C3 H3 0.9300 . ?
C3 C4 1.361(16) . ?
C4 C5 1.402(16) . ?
C4 C9 1.625(16) . ?
C5 H5 0.9300 . ?
C9 H9A 0.9700 . ?
C9 H9B 0.9700 . ?
C10 H10A 0.9700 . ?
C10 H10B 0.9700 . ?
C10 C11 1.569(18) . ?
C11 C12 1.339(17) . ?
C11 C18 1.366(16) . ?
C12 H12 0.9300 . ?
C12 C13 1.362(16) . ?
C13 C14 1.479(16) . ?
C13 C15 1.419(14) . ?
C15 H15 0.9300 . ?
C15 C16 1.396(14) . ?
C16 C18 1.412(15) . ?
C16 C17 1.485(15) . ?
C18 H18 0.9300 . ?
C19 H19A 0.9700 . ?
C19 H19B 0.9700 . ?
C19 C20 1.58(2) . ?
C20 H20A 0.9700 . ?
C20 H20B 0.9700 . ?
C20 C21 1.63(2) . ?
C21 H21A 0.9700 . ?
C21 H21B 0.9700 . ?
C21 C22 1.63(2) . ?
C22 H22A 0.9700 . ?
C22 H22B 0.9700 . ?
C23 H23A 0.9700 . ?
C23 H23B 0.9700 . ?
C23 C24 1.59(2) . ?
C24 C25 1.502(18) . ?
C24 C31 1.422(18) . ?
C25 H25 0.9300 . ?
C25 C26 1.324(18) . ?
C26 C27 1.538(19) . ?
C26 C28 1.325(16) . ?
C27 Cu5B 2.535(17) 2_564 ?
C28 H28 0.9300 . ?
C28 C29 1.362(15) . ?
C29 C31 1.379(17) . ?
C29 C30 1.511(16) . ?
C31 H31 0.9300 . ?
C32 H32A 0.9700 . ?
C32 H32B 0.9700 . ?
C32 C33 1.563(16) . ?
C33 C34 1.401(15) . ?
C33 C40 1.427(17) . ?
C34 H34 0.9300 . ?
C34 C35 1.417(17) . ?
C35 C37 1.412(15) . ?
C35 C36 1.508(14) . ?
C37 H37 0.9300 . ?
C37 C38 1.386(13) . ?
C38 C40 1.471(16) . ?
C38 C39 1.469(15) . ?
C40 H40 0.9300 . ?
C61 C60 1.535(16) . ?
C60 C59 1.359(14) . ?
C60 C62A 1.43(3) . ?
C60 C62B 1.58(3) . ?
C59 H59 0.9300 . ?
C59 C57 1.432(14) . ?
C57 C58 1.460(16) . ?
C57 C56A 1.40(2) . ?
C57 C56B 1.55(2) . ?
C53 H53A 0.9700 . ?
C53 H53B 0.9700 . ?
C53 C52 1.47(3) . ?
C53 C54A 1.20(3) . ?
C52 H52A 0.9700 . ?
C52 H52B 0.9700 . ?
C52 C51 1.61(3) . ?
C51 H51A 0.9700 . ?
C51 H51B 0.9700 . ?
C51 C50 1.94(3) . ?
C50 H50A 0.9700 . ?
C50 H50B 0.9700 . ?
C50 C49A 1.30(4) . ?
C43 H43 0.9300 . ?
C43 H43A 0.9300 . ?
C43 C42 1.326(19) . ?
C43 C44A 1.43(4) . ?
C43 C44B 1.50(3) . ?
C42 C41 1.526(14) . ?
C42 C48 1.396(16) . ?
C48 H48 0.9300 . ?
C48 C46 1.402(15) . ?
C46 C45A 1.51(3) . ?
C46 C47 1.468(15) . ?
C46 C45B 1.38(3) . ?
C45A H45A 0.9300 . ?
C45A C44A 1.40(4) . ?
C56A H56A 0.9300 . ?
C56A C55A 1.31(2) . ?
C55A C62A 1.40(3) . ?
C55A C54A 1.48(3) . ?
C62A H62A 0.9300 . ?
C54A H54A 0.9700 . ?
C54A H54B 0.9700 . ?
C49A H49A 0.9700 . ?
C49A H49B 0.9700 . ?
C49A C44A 1.64(4) . ?
Cu2A Cu2A 2.639(4) 5_657 ?
Cu2A O25 2.188(12) . ?
O25 H25A 0.82(7) 8_655 ?
O25 H25A 0.8200 . ?
C56B H56B 0.9300 . ?
C56B C55B 1.34(3) . ?
C55B C62B 1.37(3) . ?
C55B C54B 1.79(2) . ?
C62B H62B 0.9300 . ?
C49B H49C 0.9700 . ?
C49B H49C 0.9700 . ?
C49B H49D 0.9700 . ?
C49B H49D 0.80(2) 8_655 ?
C49B C44B 1.49(3) . ?
N8 H8A 0.8900 . ?
N8 H8B 0.8900 . ?
N8 C69 1.450(19) . ?
N8 C70 1.291(19) . ?
C69 H69A 0.9600 . ?
C69 H69B 0.9600 . ?
C69 H69C 0.9600 . ?
C70 H70A 0.9600 . ?
C70 H70B 0.9600 . ?
C70 H70C 0.9600 . ?
N6 H6A 0.8900 . ?
N6 H6B 0.8900 . ?
N6 C63 1.336(19) . ?
N6 C64 1.429(19) . ?
C63 H63A 0.9600 . ?
C63 H63B 0.9600 . ?
C63 H63C 0.9600 . ?
C64 H64A 0.9600 . ?
C64 H64B 0.9600 . ?
C64 H64C 0.9600 . ?
N5 H5A 0.8900 . ?
N5 H5B 0.8900 . ?
N5 C65 1.301(16) . ?
N5 C66 1.459(16) . ?
C65 H65A 0.9600 . ?
C65 H65B 0.9600 . ?
C65 H65C 0.9600 . ?
C66 H66A 0.9600 . ?
C66 H66B 0.9600 . ?
C66 H66C 0.9600 . ?
N7 H7A 0.8900 . ?
N7 H7B 0.8900 . ?
N7 C67 1.469(15) . ?
N7 C68 1.357(15) . ?
C67 H67A 0.9600 . ?
C67 H67B 0.9600 . ?
C67 H67C 0.9600 . ?
C68 H68A 0.9600 . ?
C68 H68B 0.9600 . ?
C68 H68C 0.9600 . ?
C45B H45B 0.9300 . ?
C45B C44B 1.43(3) . ?

loop_
_geom_torsion_atom_site_label_1
_geom_torsion_atom_site_label_2
_geom_torsion_atom_site_label_3
_geom_torsion_atom_site_label_4
_geom_torsion
_geom_torsion_site_symmetry_1
_geom_torsion_site_symmetry_2
_geom_torsion_site_symmetry_3
_geom_torsion_site_symmetry_4
_geom_torsion_publ_flag
Cu6 O22 C58 O21 -14.1(14) 8_645 . . . ?
Cu6 O22 C58 C57 167.4(9) 8_645 . . . ?
Cu6 O19 C47 O20 4.9(14) . . . . ?
Cu6 O19 C47 C46 -175.6(8) . . . . ?
Cu6 O15 C36 O16 9.2(13) . . . . ?
Cu6 O15 C36 C35 -171.3(8) . . . . ?
Cu6 O7 C17 O8 10.6(14) 1_545 . . . ?
Cu6 O7 C17 C16 -172.2(7) 1_545 . . . ?
Cu4 O14 C39 O13 13.7(18) . . . . ?
Cu4 O14 C39 C38 -162.6(8) . . . . ?
Cu3 O3 C7 O4 -7.8(16) 1_545 . . . ?
Cu3 O3 C7 C6 176.0(9) 1_545 . . . ?
Cu3 O11 C30 O12 -14.0(16) . . . . ?
Cu3 O11 C30 C29 165.8(8) . . . . ?
Cu1 O23 C61 O24 -8(2) 6_657 . . . ?
Cu1 O23 C61 C60 170.0(8) 6_657 . . . ?
Cu1 O1 C1 O2 -17(2) . . . . ?
Cu1 O1 C1 C2 166.0(8) . . . . ?
Cu5A O18 C41 O17 6(2) . . . . ?
Cu5A O18 C41 C42 -172.9(8) . . . . ?
Cu5A O17 C41 O18 2(2) 4_567 . . . ?
Cu5A O17 C41 C42 -179.5(9) 4_567 . . . ?
Cu5A O10 C27 O9 4(2) 3_556 . . . ?
Cu5A O10 C27 C26 -176.5(8) 3_556 . . . ?
Cu5A O9 C27 O10 0(2) 2_564 . . . ?
Cu5A O9 C27 C26 -178.7(9) 2_564 . . . ?
O24 C61 C60 C59 -179.0(13) . . . . ?
O24 C61 C60 C62A -17(2) . . . . ?
O24 C61 C60 C62B 28(2) . . . . ?
O23 C61 C60 C59 3(2) . . . . ?
O23 C61 C60 C62A 164.6(16) . . . . ?
O23 C61 C60 C62B -150.3(15) . . . . ?
O3 C7 C6 C8 13.1(19) . . . . ?
O3 C7 C6 C5 -171.5(13) . . . . ?
O4 C7 C6 C8 -163.2(12) . . . . ?
O4 C7 C6 C5 12(2) . . . . ?
N2 C23 C24 C25 133.8(12) . . . . ?
N2 C23 C24 C31 -45.6(17) . . . . ?
N2 C32 C33 C34 -53.6(15) . . . . ?
N2 C32 C33 C40 125.3(12) . . . . ?
N1 C10 C11 C12 -139.4(15) . . . . ?
N1 C10 C11 C18 53.1(18) . . . . ?
N1 C19 C20 C21 55.6(19) . . . . ?
N4 C53 C52 C51 44(2) . . . . ?
N4 C53 C54A C55A -63(8) . . . . ?
N3 C50 C49A C44A 101(7) . . . . ?
N3 C49A C44A C43 -124(4) . . . . ?
N3 C49A C44A C45A 47(4) . . . . ?
N3 C49B C44B C43 122(2) . . . . ?
N3 C49B C44B C45B -42(3) . . . . ?
C7 C6 C8 C2 179.3(12) . . . . ?
C7 C6 C5 C4 -176.9(12) . . . . ?
C6 C8 C2 C1 179.9(11) . . . . ?
C6 C8 C2 C3 -2.1(19) . . . . ?
C8 C6 C5 C4 -2(2) . . . . ?
C8 C2 C1 O2 -168.8(13) . . . . ?
C8 C2 C1 O1 8.9(17) . . . . ?
C8 C2 C3 C4 -2(2) . . . . ?
C2 C3 C4 C5 5(2) . . . . ?
C2 C3 C4 C9 -175.7(12) . . . . ?
C1 C2 C3 C4 175.6(12) . . . . ?
C3 C2 C1 O2 13(2) . . . . ?
C3 C2 C1 O1 -169.2(13) . . . . ?
C3 C4 C5 C6 -3(2) . . . . ?
C3 C4 C9 N1 -131.9(13) . . . . ?
C5 C6 C8 C2 4.0(19) . . . . ?
C5 C4 C9 N1 47.5(16) . . . . ?
C9 N1 C10 C11 65.0(13) . . . . ?
C9 N1 C19 C20 -173.2(11) . . . . ?
C9 C4 C5 C6 177.6(12) . . . . ?
C10 N1 C9 C4 -158.3(10) . . . . ?
C10 N1 C19 C20 66.6(15) . . . . ?
C10 C11 C12 C13 -171.1(13) . . . . ?
C10 C11 C18 C16 173.1(12) . . . . ?
C11 C12 C13 C14 -176.4(13) . . . . ?
C11 C12 C13 C15 1(2) . . . . ?
C12 C11 C18 C16 5(2) . . . . ?
C12 C13 C14 O5 -14.6(17) . . . . ?
C12 C13 C14 O6 163.9(12) . . . . ?
C12 C13 C15 C16 0.0(16) . . . . ?
C13 C15 C16 C18 1.2(16) . . . . ?
C13 C15 C16 C17 178.6(10) . . . . ?
C14 C13 C15 C16 178.1(9) . . . . ?
C15 C13 C14 O5 167.5(9) . . . . ?
C15 C13 C14 O6 -14.1(15) . . . . ?
C15 C16 C18 C11 -3.8(19) . . . . ?
C15 C16 C17 O7 -24.0(15) . . . . ?
C15 C16 C17 O8 153.4(11) . . . . ?
C18 C11 C12 C13 -4(2) . . . . ?
C18 C16 C17 O7 153.4(10) . . . . ?
C18 C16 C17 O8 -29.3(16) . . . . ?
C17 C16 C18 C11 178.7(13) . . . . ?
C19 N1 C9 C4 77.3(13) . . . . ?
C19 N1 C10 C11 -170.3(11) . . . . ?
C19 C20 C21 C22 177.9(12) . . . . ?
C20 C21 C22 N2 -55(2) . . . . ?
C22 N2 C23 C24 167.5(12) . . . . ?
C22 N2 C32 C33 -76.8(13) . . . . ?
C23 N2 C22 C21 -62.8(16) . . . . ?
C23 N2 C32 C33 162.3(10) . . . . ?
C23 C24 C25 C26 -177.9(13) . . . . ?
C23 C24 C31 C29 179.7(12) . . . . ?
C24 C25 C26 C27 178.5(10) . . . . ?
C24 C25 C26 C28 -2(2) . . . . ?
C25 C24 C31 C29 0.3(19) . . . . ?
C25 C26 C27 O10 -167.0(12) . . . . ?
C25 C26 C27 O9 12.2(19) . . . . ?
C25 C26 C28 C29 0(2) . . . . ?
C26 C28 C29 C31 1.4(19) . . . . ?
C26 C28 C29 C30 180.0(11) . . . . ?
C27 C26 C28 C29 -179.9(11) . . . . ?
C28 C26 C27 O10 13.2(18) . . . . ?
C28 C26 C27 O9 -167.6(13) . . . . ?
C28 C29 C31 C24 -1.6(19) . . . . ?
C28 C29 C30 O12 -154.9(12) . . . . ?
C28 C29 C30 O11 25.3(16) . . . . ?
C31 C24 C25 C26 1.4(18) . . . . ?
C31 C29 C30 O12 23.6(18) . . . . ?
C31 C29 C30 O11 -156.1(12) . . . . ?
C30 C29 C31 C24 179.8(11) . . . . ?
C32 N2 C22 C21 175.3(11) . . . . ?
C32 N2 C23 C24 -65.6(14) . . . . ?
C32 C33 C34 C35 -179.2(12) . . . . ?
C32 C33 C40 C38 176.9(11) . . . . ?
C33 C34 C35 C37 4(2) . . . . ?
C33 C34 C35 C36 173.1(11) . . . . ?
C34 C33 C40 C38 -4.2(19) . . . . ?
C34 C35 C37 C38 -8(2) . . . . ?
C34 C35 C36 O16 -5.3(18) . . . . ?
C34 C35 C36 O15 175.1(11) . . . . ?
C35 C37 C38 C40 5.1(18) . . . . ?
C35 C37 C38 C39 -179.4(12) . . . . ?
C37 C35 C36 O16 164.0(11) . . . . ?
C37 C35 C36 O15 -15.6(17) . . . . ?
C37 C38 C40 C33 0.7(19) . . . . ?
C37 C38 C39 O13 175.1(12) . . . . ?
C37 C38 C39 O14 -8.5(18) . . . . ?
C40 C33 C34 C35 2(2) . . . . ?
C40 C38 C39 O13 -9.6(19) . . . . ?
C40 C38 C39 O14 166.8(11) . . . . ?
C36 C35 C37 C38 -176.4(11) . . . . ?
C39 C38 C40 C33 -174.8(12) . . . . ?
C61 C60 C59 C57 -178.4(13) . . . . ?
C61 C60 C62A C55A -173.0(18) . . . . ?
C61 C60 C62B C55B 172.1(17) . . . . ?
C60 C59 C57 C58 178.3(13) . . . . ?
C60 C59 C57 C56A -20(2) . . . . ?
C60 C59 C57 C56B 26(2) . . . . ?
C59 C60 C62A C55A -11(3) . . . . ?
C59 C60 C62B C55B 17(3) . . . . ?
C59 C57 C58 O22 18.8(19) . . . . ?
C59 C57 C58 O21 -159.7(12) . . . . ?
C59 C57 C56A C55A 13(3) . . . . ?
C59 C57 C56B C55B -21(2) . . . . ?
C57 C56A C55A C62A -5(4) . . . . ?
C57 C56A C55A C54A 171(2) . . . . ?
C57 C56B C55B C62B 15(3) . . . . ?
C57 C56B C55B C54B -173.0(14) . . . . ?
C58 C57 C56A C55A 173(2) . . . . ?
C58 C57 C56B C55B -173.8(15) . . . . ?
C53 N4 C53 C52 58.3(19) 8_655 . . . ?
C53 N4 C53 C54A -170.0(16) 8_655 . . . ?
C53 N4 C54A C53 9.3(16) 8_655 . . . ?
C53 N4 C54A C55A 159(3) . . . . ?
C53 N4 C54A C55A 168.5(19) 8_655 . . . ?
C53 C52 C51 C50 -153.0(17) . . . . ?
C52 C53 C54A N4 114(3) . . . . ?
C52 C53 C54A C55A 51(9) . . . . ?
C51 C50 C49A N3 -50(6) . . . . ?
C51 C50 C49A C44A 51(11) . . . . ?
C50 N3 C50 C51 -39.2(17) 8_655 . . . ?
C50 N3 C50 C49A 162(2) 8_655 . . . ?
C50 N3 C49A C50 -17(2) 8_655 . . . ?
C50 N3 C49A C44A -165(3) 8_655 . . . ?
C50 N3 C49A C44A -148(4) . . . . ?
C50 C49A C44A C43 149(6) . . . . ?
C50 C49A C44A C45A -39(8) . . . . ?
C43 C42 C41 O18 160.2(16) . . . . ?
C43 C42 C41 O17 -19(2) . . . . ?
C43 C42 C48 C46 1(2) . . . . ?
C42 C43 C44A C45A 16(5) . . . . ?
C42 C43 C44A C49A -174(2) . . . . ?
C42 C43 C44B C49B 165.4(19) . . . . ?
C42 C43 C44B C45B -29(3) . . . . ?
C42 C48 C46 C45A 17(2) . . . . ?
C42 C48 C46 C47 -178.7(11) . . . . ?
C42 C48 C46 C45B -20(2) . . . . ?
C41 C42 C48 C46 -179.7(11) . . . . ?
C48 C42 C41 O18 -19.3(17) . . . . ?
C48 C42 C41 O17 162.0(13) . . . . ?
C48 C46 C45A C44A -16(3) . . . . ?
C48 C46 C47 O20 157.2(11) . . . . ?
C48 C46 C47 O19 -22.3(16) . . . . ?
C48 C46 C45B C44B 13(3) . . . . ?
C46 C45A C44A C43 1(4) . . . . ?
C46 C45A C44A C49A -171(2) . . . . ?
C46 C45B C44B C43 10(4) . . . . ?
C46 C45B C44B C49B 176(2) . . . . ?
C45A C46 C47 O20 -38.5(19) . . . . ?
C45A C46 C47 O19 141.9(15) . . . . ?
C47 C46 C45A C44A 179(2) . . . . ?
C47 C46 C45B C44B 171(2) . . . . ?
C56A C57 C58 O22 -140.4(15) . . . . ?
C56A C57 C58 O21 41(2) . . . . ?
C56A C55A C62A C60 3(3) . . . . ?
C56A C55A C54A N4 -46(3) . . . . ?
C56A C55A C54A C53 8(9) . . . . ?
C62A C60 C59 C57 20(2) . . . . ?
C62A C55A C54A N4 129(2) . . . . ?
C62A C55A C54A C53 -177(7) . . . . ?
C54A N4 C53 C52 -132(3) . . . . ?
C54A N4 C53 C52 66(2) 8_655 . . . ?
C54A N4 C53 C54A -163(3) 8_655 . . . ?
C54A N4 C54A C53 35(5) 8_655 . . . ?
C54A N4 C54A C55A -166(3) 8_655 . . . ?
C54A C53 C52 C51 -52(4) . . . . ?
C54A C55A C62A C60 -173(2) . . . . ?
C49A N3 C50 C51 -56(3) 8_655 . . . ?
C49A N3 C50 C51 159(3) . . . . ?
C49A N3 C50 C49A 145(4) 8_655 . . . ?
C49A N3 C49A C50 -79(7) 8_655 . . . ?
C49A N3 C49A C44A 132(5) 8_655 . . . ?
Cu2A O5 C14 O6 0.4(15) . . . . ?
Cu2A O5 C14 C13 178.8(7) . . . . ?
Cu2A O6 C14 O5 -1.8(17) 5_657 . . . ?
Cu2A O6 C14 C13 179.9(7) 5_657 . . . ?
C56B C57 C58 O22 170.5(12) . . . . ?
C56B C57 C58 O21 -8(2) . . . . ?
C56B C55B C62B C60 -13(3) . . . . ?
C56B C55B C54B N4 68.7(17) . . . . ?
C56B C55B C54B C55B -32(3) . . . 8_655 ?
C62B C60 C59 C57 -24(2) . . . . ?
C62B C55B C54B N4 -120.0(19) . . . . ?
C62B C55B C54B C55B 138.8(16) . . . 8_655 ?
C54B C55B C62B C60 175.7(15) . . . . ?
C49B N3 C49B H49C -101.2 8_655 . . . ?
C49B N3 C49B C44B 138.0(15) 8_655 . . . ?
H49C C49B C44B C43 1.1 . . . . ?
H49C C49B C44B C45B -162.9 . . . . ?
Cu5B O18 C41 O17 1.9(17) . . . . ?
Cu5B O18 C41 C42 -176.7(10) . . . . ?
Cu5B O17 C41 O18 -1.8(15) . . . . ?
Cu5B O17 C41 C42 176.8(12) . . . . ?
Cu5B O10 C27 O9 2.1(16) 2_564 . . . ?
Cu5B O10 C27 C26 -178.8(9) 2_564 . . . ?
Cu5B O9 C27 O10 -2.0(15) 2_564 . . . ?
Cu5B O9 C27 C26 179.0(12) 2_564 . . . ?
Cu2B O5 C14 O6 0.8(11) . . . . ?
Cu2B O5 C14 C13 179.1(8) . . . . ?
Cu2B O6 C14 O5 -0.8(12) . . . . ?
Cu2B O6 C14 C13 -179.1(9) . . . . ?
C45B C46 C47 O20 0(2) . . . . ?
C45B C46 C47 O19 -179.1(15) . . . . ?
C44A C43 C42 C41 164.0(19) . . . . ?
C44A C43 C42 C48 -17(3) . . . . ?
C44B C43 C42 C41 -154.8(17) . . . . ?
C44B C43 C42 C48 25(3) . . . . ?
